data_7720708
loop_
_publ_author_name
'Kim, Yoseph'
'Lee, Ji Hye'
'Moon, Hyeongkwon'
'Mo, Himchan'
'Hwang, Hyonseok'
'Lee, Junseong'
'Park, Jun Hui'
'Kim, Youngjo'
'Park, Myung Hwan'

_publ_section_title
;
 Xanthene-anchored salen-based open and closed dinuclear indium complexes:
 synthesis and photophysical properties.
;
_journal_issue 20
_journal_name_full 'Dalton transactions (Cambridge, England : 2003)'
_journal_page_first 7840
_journal_page_last 7847
_journal_paper_doi 10.1039/d6dt00428h
_journal_volume 55
_journal_year 2026
_chemical_formula_moiety 'C89 H96 In2 N4 O5, 3.083(C H Cl3)'
_chemical_formula_sum 'C92.09 H99.09 Cl9.25 In2 N4 O5'
_chemical_formula_weight 1899.41
_space_group_crystal_system triclinic
_space_group_IT_number 2
_space_group_name_Hall '-P 1'
_space_group_name_H-M_alt 'P -1'
_atom_sites_solution_hydrogens geom
_atom_sites_solution_primary direct
_audit_creation_date 2022-03-14
_audit_creation_method
;
Olex2 1.5
(compiled 2021.12.09 svn.r5202d8cf for OlexSys, GUI svn.r6439)
;
_audit_update_record
;
2026-02-11 deposited with the CCDC.	2026-03-16 downloaded from the CCDC.
;
_cell_angle_alpha 110.1661(12)
_cell_angle_beta 111.6006(12)
_cell_angle_gamma 92.7788(12)
_cell_formula_units_Z 2
_cell_length_a 15.4731(4)
_cell_length_b 17.4895(4)
_cell_length_c 19.7349(5)
_cell_measurement_reflns_used 9868
_cell_measurement_temperature 100
_cell_measurement_theta_max 25.716
_cell_measurement_theta_min 2.244
_cell_volume 4566.0(2)
_computing_cell_refinement 'SAINT v8.34A (Bruker, 2013)'
_computing_data_reduction 'SAINT v8.34A (Bruker, 2013)'
_computing_molecular_graphics 'Olex2 1.5 (Dolomanov et al., 2009)'
_computing_publication_material 'Olex2 1.5 (Dolomanov et al., 2009)'
_computing_structure_refinement 'XL  (Sheldrick, 2008)'
_computing_structure_solution 'XS  (Sheldrick, 2008)'
_diffrn_ambient_temperature 100
_diffrn_measured_fraction_theta_full 0.998
_diffrn_measured_fraction_theta_max 0.996
_diffrn_measurement_device_type 'Bruker APEX-II CCD'
_diffrn_measurement_method '\f and \w scans'
_diffrn_radiation_type MoK\a
_diffrn_radiation_wavelength 0.71073
_diffrn_reflns_av_R_equivalents 0.0329
_diffrn_reflns_av_unetI/netI 0.0394
_diffrn_reflns_Laue_measured_fraction_full 0.998
_diffrn_reflns_Laue_measured_fraction_max 0.996
_diffrn_reflns_limit_h_max 18
_diffrn_reflns_limit_h_min -16
_diffrn_reflns_limit_k_max 21
_diffrn_reflns_limit_k_min -20
_diffrn_reflns_limit_l_max 24
_diffrn_reflns_limit_l_min -24
_diffrn_reflns_number 63260
_diffrn_reflns_point_group_measured_fraction_full 0.998
_diffrn_reflns_point_group_measured_fraction_max 0.996
_diffrn_reflns_theta_full 25.242
_diffrn_reflns_theta_max 25.754
_diffrn_reflns_theta_min 1.365
_diffrn_source_current 30.0
_diffrn_source_power 1.5
_diffrn_source_voltage 50.0
_diffrn_standards_number 0
_exptl_absorpt_coefficient_mu 0.828
_exptl_absorpt_correction_T_max 0.7453
_exptl_absorpt_correction_T_min 0.5688
_exptl_absorpt_correction_type multi-scan
_exptl_absorpt_process_details
;
SADABS-2014/2 (Bruker,2014/2) was used for absorption correction.
wR2(int) was 0.0798 before and 0.0442 after correction.
The Ratio of minimum to maximum transmission is 0.7632.
The \l/2 correction factor is 0.00150.
;
_exptl_crystal_density_diffrn 1.382
_exptl_crystal_description block
_exptl_crystal_F_000 1950
_exptl_crystal_size_max 0.15
_exptl_crystal_size_mid 0.15
_exptl_crystal_size_min 0.15
_refine_diff_density_max 1.609
_refine_diff_density_min -0.617
_refine_diff_density_rms 0.096
_refine_ls_extinction_method none
_refine_ls_goodness_of_fit_ref 1.049
_refine_ls_hydrogen_treatment constr
_refine_ls_matrix_type full
_refine_ls_number_parameters 1202
_refine_ls_number_reflns 17413
_refine_ls_number_restraints 339
_refine_ls_restrained_S_all 1.074
_refine_ls_R_factor_all 0.0594
_refine_ls_R_factor_gt 0.0438
_refine_ls_shift/su_max 0.004
_refine_ls_shift/su_mean 0.000
_refine_ls_structure_factor_coef Fsqd
_refine_ls_weighting_details 'w=1/[\s^2^(Fo^2^)+(0.0459P)^2^+13.5052P] where P=(Fo^2^+2Fc^2^)/3'
_refine_ls_weighting_scheme calc
_refine_ls_wR_factor_gt 0.1076
_refine_ls_wR_factor_ref 0.1170
_reflns_Friedel_coverage 0.000
_reflns_number_gt 14062
_reflns_number_total 17413
_reflns_threshold_expression 'I > 2\s(I)'
_cod_data_source_file d6dt00428h2.cif
_cod_data_source_block kyj174-1
_cod_depositor_comments 'Adding full bibliography for 7720708--7720709.cif.'
_cod_database_code 7720708
_shelxl_version_number 2014-3
_shelx_space_group_comment
;
The symmetry employed for this shelxl refinement is uniquely defined
by the following loop, which should always be used as a source of
symmetry information in preference to the above space-group names.
They are only intended as comments.
;
_shelx_estimated_absorpt_t_max 0.886
_shelx_estimated_absorpt_t_min 0.886
_olex2_refinement_description
;
1. Fixed Uiso
 At 1.2 times of:
  All C(H) groups, All C(H,H) groups
 At 1.5 times of:
  All C(H,H,H) groups
2. Restrained distances
 C92-Cl6 = C92-Cl4 = C92-Cl5
 1.78 with sigma of 0.02
 C91-Cl1 = C91-Cl2 = C91-Cl3
 1.78 with sigma of 0.02
 C96-Cl18 = C96-Cl16 = C96-Cl17
 1.78 with sigma of 0.02
 C94-Cl12 = C94-Cl10 = C94-Cl11
 1.78 with sigma of 0.02
 C95-Cl15 = C95-Cl13 = C95-Cl14
 1.78 with sigma of 0.02
 C93-Cl7 = C93-Cl9 = C93-Cl8
 1.78 with sigma of 0.02
 C97-Cl21 = C97-Cl20 = C97-Cl19
 1.78 with sigma of 0.02
 Cl6-Cl4 \\sim Cl4-Cl5 \\sim Cl5-Cl6
 with sigma of 0.04
 C92-Cl6 \\sim C92-Cl4 \\sim C92-Cl5
 with sigma of 0.02
 C91-Cl1 \\sim C91-Cl2 \\sim C91-Cl3
 with sigma of 0.02
 Cl1-Cl2 \\sim Cl2-Cl3 \\sim Cl3-Cl1
 with sigma of 0.04
 Cl18-Cl16 \\sim Cl16-Cl17 \\sim Cl17-Cl18
 with sigma of 0.04
 C96-Cl18 \\sim C96-Cl16 \\sim C96-Cl17
 with sigma of 0.02
 C94-Cl12 \\sim C94-Cl10 \\sim C94-Cl11
 with sigma of 0.02
 Cl12-Cl10 \\sim Cl10-Cl11 \\sim Cl11-Cl12
 with sigma of 0.04
 C95-Cl15 \\sim C95-Cl13 \\sim C95-Cl14
 with sigma of 0.02
 Cl15-Cl13 \\sim Cl13-Cl14 \\sim Cl14-Cl15
 with sigma of 0.04
 Cl7-Cl9 \\sim Cl9-Cl8 \\sim Cl8-Cl7
 with sigma of 0.04
 C93-Cl7 \\sim C93-Cl9 \\sim C93-Cl8
 with sigma of 0.02
 C97-Cl21 \\sim C97-Cl20 \\sim C97-Cl19
 with sigma of 0.02
 Cl21-Cl20 \\sim Cl20-Cl19 \\sim Cl19-Cl21
 with sigma of 0.04
3. Uiso/Uaniso restraints and constraints
C92 \\sim Cl6 \\sim Cl4 \\sim Cl5: within 2A with sigma of 0.04 and sigma for
terminal atoms of 0.08 within 2A
C91 \\sim Cl1 \\sim Cl2 \\sim Cl3: within 2A with sigma of 0.04 and sigma for
terminal atoms of 0.08 within 2A
C96 \\sim Cl18 \\sim Cl16 \\sim Cl17: within 2A with sigma of 0.04 and sigma
for terminal atoms of 0.08 within 2A
C94 \\sim Cl12 \\sim Cl10 \\sim Cl11: within 2A with sigma of 0.04 and sigma
for terminal atoms of 0.08 within 2A
C95 \\sim Cl15 \\sim Cl13 \\sim Cl14: within 2A with sigma of 0.04 and sigma
for terminal atoms of 0.08 within 2A
C93 \\sim Cl7 \\sim Cl9 \\sim Cl8: within 2A with sigma of 0.04 and sigma for
terminal atoms of 0.08 within 2A
C97 \\sim Cl21 \\sim Cl20 \\sim Cl19: within 2A with sigma of 0.04 and sigma
for terminal atoms of 0.08 within 2A
Uanis(Cl11) \\sim Ueq: with sigma of 0.01 and sigma for terminal atoms of 0.02
Uanis(Cl2) \\sim Ueq, Uanis(Cl3) \\sim Ueq, Uanis(Cl1) \\sim Ueq: with sigma of
0.01 and sigma for terminal atoms of 0.02
4. Rigid body (RIGU) restrains
 C92, Cl6, Cl4, Cl5
 with sigma for 1-2 distances of 0.004 and sigma for 1-3 distances of 0.004
 C91, Cl1, Cl2, Cl3
 with sigma for 1-2 distances of 0.004 and sigma for 1-3 distances of 0.004
 C96, Cl18, Cl16, Cl17
 with sigma for 1-2 distances of 0.004 and sigma for 1-3 distances of 0.004
 C94, Cl12, Cl10, Cl11
 with sigma for 1-2 distances of 0.004 and sigma for 1-3 distances of 0.004
 C95, Cl15, Cl13, Cl14
 with sigma for 1-2 distances of 0.004 and sigma for 1-3 distances of 0.004
 C93, Cl7, Cl9, Cl8
 with sigma for 1-2 distances of 0.004 and sigma for 1-3 distances of 0.004
 C97, Cl21, Cl20, Cl19
 with sigma for 1-2 distances of 0.004 and sigma for 1-3 distances of 0.004
5. Others
 Fixed Sof: C92(0.5) H92(0.5) Cl6(0.5) Cl4(0.5) Cl5(0.5) H91(0.5) H91A(0.5)
 Cl1(0.5) Cl2(0.5) Cl3(0.5) C96(0.4) H96(0.4) Cl18(0.4) Cl16(0.4) Cl17(0.4)
 C94(0.33333) H94(0.33333) Cl12(0.33333) Cl10(0.33333) Cl11(0.33333) C95(0.25)
 H95(0.25) Cl15(0.25) Cl13(0.25) Cl14(0.25) C93(0.3) H93(0.3) Cl7(0.3) Cl9(0.3)
 Cl8(0.3) C97(0.3) H97(0.3) Cl21(0.3) Cl20(0.3) Cl19(0.3) Cl23(0.5) Cl22(0.5)
 Cl24(0.5)
6.a Ternary CH refined with riding coordinates:
 C92(H92), C91(H91), C91(H91A), C96(H96), C94(H94), C95(H95), C93(H93), C97(H97)
6.b Aromatic/amide H refined with riding coordinates:
 C13(H13), C40(H40), C64(H64), C5(H5), C20(H20), C48(H48), C62(H62), C87(H87),
 C42(H42), C50(H50), C18(H18), C25(H25), C17(H17), C3(H3), C78(H78), C59(H59),
 C57(H57), C86(H86), C88(H88), C11(H11), C53(H53), C22(H22), C27(H27), C16(H16),
  C77(H77), C15(H15), C52(H52), C79(H79), C54(H54), C55(H55)
6.c Idealised Me refined as rotating group:
 C69(H69A,H69B,H69C), C32(H32A,H32B,H32C), C36(H36A,H36B,H36C), C46(H46A,H46B,
 H46C), C47(H47A,H47B,H47C), C35(H35A,H35B,H35C), C30(H30A,H30B,H30C), C45(H45A,
 H45B,H45C), C31(H31A,H31B,H31C), C73(H73A,H73B,H73C), C10(H10A,H10B,H10C),
 C67(H67A,H67B,H67C), C68(H68A,H68B,H68C), C8(H8A,H8B,H8C), C37(H37A,H37B,H37C),
  C9(H9A,H9B,H9C), C34(H34A,H34B,H34C), C74(H74A,H74B,H74C), C83(H83A,H83B,
 H83C), C72(H72A,H72B,H72C), C84(H84A,H84B,H84C), C71(H71A,H71B,H71C)
;
_olex2_submission_special_instructions 'No special instructions were received'

loop_
_space_group_symop_operation_xyz
'x, y, z'
'-x, -y, -z'

loop_
_atom_site_label
_atom_site_type_symbol
_atom_site_fract_x
_atom_site_fract_y
_atom_site_fract_z
_atom_site_U_iso_or_equiv
_atom_site_adp_type
_atom_site_occupancy
_atom_site_site_symmetry_order
_atom_site_calc_flag
_atom_site_refinement_flags_posn
_atom_site_refinement_flags_adp
_atom_site_refinement_flags_occupancy
_atom_site_disorder_assembly
_atom_site_disorder_group
In1 In 0.64775(2) 0.57771(2) 0.13574(2) 0.01565(7) Uani 1 1 d . . . . .
In2 In 1.04517(2) 0.49296(2) 0.29667(2) 0.01873(8) Uani 1 1 d . . . . .
C13 C 0.7261(3) 0.3488(2) 0.0242(2) 0.0181(8) Uani 1 1 d . . . . .
H13 H 0.6797 0.3041 0.0144 0.022 Uiso 1 1 calc R U . . .
O1 O 0.55663(17) 0.54530(15) 0.18192(15) 0.0193(5) Uani 1 1 d . . . . .
O2 O 0.72196(17) 0.67762(14) 0.24297(15) 0.0186(5) Uani 1 1 d . . . . .
N1 N 0.6690(2) 0.44749(17) 0.11315(17) 0.0145(6) Uani 1 1 d . . . . .
O4 O 1.04025(18) 0.61919(15) 0.32820(15) 0.0217(6) Uani 1 1 d . . . . .
N3 N 0.9785(2) 0.37819(18) 0.18386(18) 0.0174(6) Uani 1 1 d . . . . .
O5 O 0.56490(17) 0.21814(15) 0.24883(15) 0.0201(6) Uani 1 1 d . . . . .
O3 O 0.91032(19) 0.47503(15) 0.29377(16) 0.0246(6) Uani 1 1 d . . . . .
N2 N 0.7966(2) 0.57307(17) 0.14150(17) 0.0156(6) Uani 1 1 d . . . . .
C85 C 0.5768(3) 0.0773(2) 0.2366(2) 0.0200(8) Uani 1 1 d . . . . .
C23 C 0.7895(3) 0.7358(2) 0.2560(2) 0.0166(7) Uani 1 1 d . . . . .
C2 C 0.4634(2) 0.4800(2) 0.2257(2) 0.0164(7) Uani 1 1 d . . . . .
C40 C 0.7968(3) 0.2542(2) 0.2001(2) 0.0183(8) Uani 1 1 d . . . . .
H40 H 0.7945 0.2044 0.1592 0.022 Uiso 1 1 calc R U . . .
C6 C 0.5604(2) 0.4029(2) 0.1625(2) 0.0150(7) Uani 1 1 d . . . . .
C64 C 1.2203(3) 0.8063(2) 0.4212(2) 0.0206(8) Uani 1 1 d . . . . .
H64 H 1.2454 0.8549 0.4687 0.025 Uiso 1 1 calc R U . . .
C14 C 0.7873(3) 0.3332(2) -0.0153(2) 0.0187(8) Uani 1 1 d . . . . .
C4 C 0.4597(2) 0.3315(2) 0.2010(2) 0.0174(7) Uani 1 1 d . . . . .
C41 C 0.7449(2) 0.2516(2) 0.2431(2) 0.0160(7) Uani 1 1 d . . . . .
C12 C 0.7318(2) 0.4265(2) 0.0761(2) 0.0153(7) Uani 1 1 d . . . . .
C58 C 1.0900(2) 0.4391(2) 0.1483(2) 0.0160(7) Uani 1 1 d . . . . .
C29 C 0.7221(3) 0.8403(2) 0.3411(2) 0.0208(8) Uani 1 1 d . . . . .
C49 C 1.0318(2) 0.3653(2) 0.1379(2) 0.0161(7) Uani 1 1 d . . . . .
C5 C 0.5255(2) 0.3315(2) 0.1697(2) 0.0161(7) Uani 1 1 d . . . . .
H5 H 0.5481 0.2820 0.1524 0.019 Uiso 1 1 calc R U . . .
C20 C 0.8611(3) 0.4812(2) 0.0531(2) 0.0187(8) Uani 1 1 d . . . . .
H20 H 0.9067 0.5264 0.0628 0.022 Uiso 1 1 calc R U . . .
C48 C 0.9078(3) 0.3227(2) 0.1687(2) 0.0193(8) Uani 1 1 d . . . . .
H48 H 0.8905 0.2733 0.1226 0.023 Uiso 1 1 calc R U . . .
C66 C 1.1094(3) 0.7615(2) 0.4757(2) 0.0217(8) Uani 1 1 d . . . . .
N4 N 1.0889(2) 0.51420(18) 0.20629(17) 0.0172(6) Uani 1 1 d . . . . .
C62 C 1.2242(3) 0.7264(2) 0.2982(2) 0.0188(8) Uani 1 1 d . . . . .
H62 H 1.2477 0.7194 0.2587 0.023 Uiso 1 1 calc R U . . .
C87 C 0.7134(3) 0.0276(2) 0.2197(2) 0.0232(8) Uani 1 1 d . . . . .
H87 H 0.7471 -0.0163 0.2116 0.028 Uiso 1 1 calc R U . . .
C21 C 0.8017(2) 0.4950(2) 0.0914(2) 0.0160(7) Uani 1 1 d . . . . .
C42 C 0.7429(2) 0.3283(2) 0.2978(2) 0.0162(7) Uani 1 1 d . . . . .
H42 H 0.7040 0.3276 0.3254 0.019 Uiso 1 1 calc R U . . .
C38 C 0.8558(3) 0.4052(2) 0.2750(2) 0.0184(8) Uani 1 1 d . . . . .
C56 C 1.1483(3) 0.3533(2) 0.0548(2) 0.0200(8) Uani 1 1 d . . . . .
C69 C 1.1596(3) 0.8439(3) 0.5469(2) 0.0310(10) Uani 1 1 d . . . . .
H69A H 1.2275 0.8442 0.5711 0.047 Uiso 1 1 calc R U . . .
H69B H 1.1327 0.8502 0.5859 0.047 Uiso 1 1 calc R U . . .
H69C H 1.1508 0.8901 0.5294 0.047 Uiso 1 1 calc R U . . .
C24 C 0.7943(3) 0.8203(2) 0.3041(2) 0.0186(8) Uani 1 1 d . . . . .
C50 C 1.0356(3) 0.2890(2) 0.0885(2) 0.0191(8) Uani 1 1 d . . . . .
H50 H 0.9990 0.2405 0.0834 0.023 Uiso 1 1 calc R U . . .
C61 C 1.1533(2) 0.6630(2) 0.2858(2) 0.0178(7) Uani 1 1 d . . . . .
C44 C 0.7904(2) 0.4852(2) 0.3753(2) 0.0164(7) Uani 1 1 d . . . . .
C19 C 0.8558(3) 0.4006(2) -0.0007(2) 0.0165(7) Uani 1 1 d . . . . .
C18 C 0.9157(3) 0.3845(2) -0.0415(2) 0.0210(8) Uani 1 1 d . . . . .
H18 H 0.9607 0.4291 -0.0336 0.025 Uiso 1 1 calc R U . . .
C25 C 0.8653(3) 0.8806(2) 0.3162(2) 0.0198(8) Uani 1 1 d . . . . .
H25 H 0.8670 0.9366 0.3467 0.024 Uiso 1 1 calc R U . . .
C17 C 0.9099(3) 0.3059(2) -0.0920(2) 0.0234(8) Uani 1 1 d . . . . .
H17 H 0.9520 0.2962 -0.1177 0.028 Uiso 1 1 calc R U . . .
C80 C 0.4253(3) 0.1247(2) 0.2225(2) 0.0225(8) Uani 1 1 d . . . . .
C75 C 0.4157(3) 0.2554(2) 0.2022(2) 0.0179(8) Uani 1 1 d . . . . .
C32 C 0.7365(3) 0.7981(2) 0.4000(2) 0.0265(9) Uani 1 1 d . . . . .
H32A H 0.7294 0.7381 0.3726 0.040 Uiso 1 1 calc R U . . .
H32B H 0.6891 0.8085 0.4223 0.040 Uiso 1 1 calc R U . . .
H32C H 0.8002 0.8209 0.4427 0.040 Uiso 1 1 calc R U . . .
C28 C 0.8616(3) 0.7187(2) 0.2274(2) 0.0177(7) Uani 1 1 d . . . . .
C26 C 0.9358(3) 0.8654(2) 0.2866(2) 0.0202(8) Uani 1 1 d . . . . .
C3 C 0.4309(2) 0.4074(2) 0.2292(2) 0.0181(8) Uani 1 1 d . . . . .
H3 H 0.3863 0.4083 0.2519 0.022 Uiso 1 1 calc R U . . .
C78 C 0.2747(3) 0.1665(3) 0.1790(3) 0.0291(9) Uani 1 1 d . . . . .
H78 H 0.2081 0.1559 0.1641 0.035 Uiso 1 1 calc R U . . .
C59 C 1.1358(2) 0.5861(2) 0.2205(2) 0.0174(7) Uani 1 1 d . . . . .
H59 H 1.1611 0.5876 0.1837 0.021 Uiso 1 1 calc R U . . .
C57 C 1.1456(3) 0.4313(2) 0.1068(2) 0.0210(8) Uani 1 1 d . . . . .
H57 H 1.1833 0.4799 0.1132 0.025 Uiso 1 1 calc R U . . .
C89 C 0.7014(3) 0.1703(2) 0.2366(2) 0.0178(7) Uani 1 1 d . . . . .
C36 C 0.9623(3) 1.0041(2) 0.2785(3) 0.0302(9) Uani 1 1 d . . . . .
H36A H 0.9270 1.0277 0.3104 0.045 Uiso 1 1 calc R U . . .
H36B H 0.9184 0.9781 0.2225 0.045 Uiso 1 1 calc R U . . .
H36C H 1.0103 1.0484 0.2859 0.045 Uiso 1 1 calc R U . . .
C81 C 0.4670(3) 0.1977(2) 0.2235(2) 0.0180(8) Uani 1 1 d . . . . .
C86 C 0.6282(3) 0.0146(2) 0.2254(2) 0.0225(8) Uani 1 1 d . . . . .
H86 H 0.6040 -0.0384 0.2216 0.027 Uiso 1 1 calc R U . . .
C46 C 0.8859(3) 0.5158(2) 0.4479(2) 0.0232(8) Uani 1 1 d . . . . .
H46A H 0.9368 0.5265 0.4320 0.035 Uiso 1 1 calc R U . . .
H46B H 0.8978 0.4733 0.4702 0.035 Uiso 1 1 calc R U . . .
H46C H 0.8841 0.5673 0.4878 0.035 Uiso 1 1 calc R U . . .
C51 C 1.0918(3) 0.2804(2) 0.0454(2) 0.0201(8) Uani 1 1 d . . . . .
C88 C 0.7495(3) 0.1049(2) 0.2260(2) 0.0208(8) Uani 1 1 d . . . . .
H88 H 0.8089 0.1136 0.2230 0.025 Uiso 1 1 calc R U . . .
C11 C 0.6300(2) 0.3931(2) 0.1301(2) 0.0159(7) Uani 1 1 d . . . . .
H11 H 0.6499 0.3413 0.1198 0.019 Uiso 1 1 calc R U . . .
C47 C 0.7698(3) 0.5527(2) 0.3419(2) 0.0218(8) Uani 1 1 d . . . . .
H47A H 0.7674 0.6032 0.3824 0.033 Uiso 1 1 calc R U . . .
H47B H 0.7088 0.5330 0.2957 0.033 Uiso 1 1 calc R U . . .
H47C H 0.8202 0.5650 0.3261 0.033 Uiso 1 1 calc R U . . .
C53 C 1.1498(3) 0.1964(3) -0.0477(2) 0.0294(9) Uani 1 1 d . . . . .
H53 H 1.1503 0.1435 -0.0830 0.035 Uiso 1 1 calc R U . . .
C35 C 1.0737(3) 0.9097(3) 0.2594(3) 0.0308(10) Uani 1 1 d . . . . .
H35A H 1.1215 0.9574 0.2723 0.046 Uiso 1 1 calc R U . . .
H35B H 1.0342 0.8862 0.2023 0.046 Uiso 1 1 calc R U . . .
H35C H 1.1054 0.8673 0.2746 0.046 Uiso 1 1 calc R U . . .
C90 C 0.6144(3) 0.1539(2) 0.2409(2) 0.0180(7) Uani 1 1 d . . . . .
C60 C 1.1111(3) 0.6746(2) 0.3413(2) 0.0172(7) Uani 1 1 d . . . . .
C22 C 0.8664(3) 0.6369(2) 0.1801(2) 0.0191(8) Uani 1 1 d . . . . .
H22 H 0.9252 0.6289 0.1769 0.023 Uiso 1 1 calc R U . . .
C27 C 0.9340(3) 0.7839(2) 0.2449(2) 0.0183(8) Uani 1 1 d . . . . .
H27 H 0.9830 0.7710 0.2273 0.022 Uiso 1 1 calc R U . . .
C30 C 0.7378(3) 0.9340(2) 0.3883(2) 0.0269(9) Uani 1 1 d . . . . .
H30A H 0.8015 0.9534 0.4314 0.040 Uiso 1 1 calc R U . . .
H30B H 0.6903 0.9449 0.4105 0.040 Uiso 1 1 calc R U . . .
H30C H 0.7317 0.9636 0.3532 0.040 Uiso 1 1 calc R U . . .
C16 C 0.8423(3) 0.2394(2) -0.1062(2) 0.0257(9) Uani 1 1 d . . . . .
H16 H 0.8383 0.1850 -0.1417 0.031 Uiso 1 1 calc R U . . .
C77 C 0.3175(3) 0.2379(2) 0.1796(2) 0.0235(8) Uani 1 1 d . . . . .
H77 H 0.2801 0.2756 0.1645 0.028 Uiso 1 1 calc R U . . .
C43 C 0.7936(2) 0.4041(2) 0.3139(2) 0.0166(7) Uani 1 1 d . . . . .
C7 C 0.4348(3) 0.5622(2) 0.2618(2) 0.0221(8) Uani 1 1 d . . . . .
C1 C 0.5282(2) 0.4785(2) 0.1889(2) 0.0169(7) Uani 1 1 d . . . . .
C82 C 0.4871(3) 0.0668(3) 0.2503(3) 0.0270(9) Uani 1 1 d . . . . .
C15 C 0.7822(3) 0.2526(2) -0.0690(2) 0.0248(9) Uani 1 1 d . . . . .
H15 H 0.7364 0.2073 -0.0792 0.030 Uiso 1 1 calc R U . . .
C63 C 1.2600(3) 0.7977(2) 0.3654(2) 0.0203(8) Uani 1 1 d . . . . .
C52 C 1.0954(3) 0.2019(2) -0.0066(2) 0.0250(9) Uani 1 1 d . . . . .
H52 H 1.0592 0.1527 -0.0125 0.030 Uiso 1 1 calc R U . . .
C79 C 0.3275(3) 0.1103(2) 0.1997(2) 0.0268(9) Uani 1 1 d . . . . .
H79 H 0.2967 0.0612 0.1985 0.032 Uiso 1 1 calc R U . . .
C45 C 0.7118(3) 0.4715(2) 0.4026(2) 0.0214(8) Uani 1 1 d . . . . .
H45A H 0.7266 0.4334 0.4300 0.032 Uiso 1 1 calc R U . . .
H45B H 0.6509 0.4474 0.3564 0.032 Uiso 1 1 calc R U . . .
H45C H 0.7079 0.5248 0.4387 0.032 Uiso 1 1 calc R U . . .
C39 C 0.8534(3) 0.3289(2) 0.2150(2) 0.0179(8) Uani 1 1 d . . . . .
C31 C 0.6201(3) 0.8114(2) 0.2779(2) 0.0264(9) Uani 1 1 d . . . . .
H31A H 0.6145 0.8317 0.2363 0.040 Uiso 1 1 calc R U . . .
H31B H 0.5768 0.8335 0.3021 0.040 Uiso 1 1 calc R U . . .
H31C H 0.6037 0.7505 0.2549 0.040 Uiso 1 1 calc R U . . .
C65 C 1.1477(3) 0.7491(2) 0.4116(2) 0.0186(8) Uani 1 1 d . . . . .
C73 C 1.3326(4) 0.9503(3) 0.4206(4) 0.067(2) Uani 1 1 d . . . . .
H73A H 1.2762 0.9596 0.3828 0.100 Uiso 1 1 calc R U . . .
H73B H 1.3886 0.9897 0.4324 0.100 Uiso 1 1 calc R U . . .
H73C H 1.3247 0.9587 0.4695 0.100 Uiso 1 1 calc R U . . .
C70 C 1.3456(3) 0.8626(2) 0.3851(2) 0.0248(9) Uani 1 1 d . . . . .
C10 C 0.3665(3) 0.5510(3) 0.2992(3) 0.0282(9) Uani 1 1 d . . . . .
H10A H 0.3093 0.5099 0.2587 0.042 Uiso 1 1 calc R U . . .
H10B H 0.3491 0.6043 0.3211 0.042 Uiso 1 1 calc R U . . .
H10C H 0.3976 0.5317 0.3416 0.042 Uiso 1 1 calc R U . . .
C67 C 1.0028(3) 0.7622(3) 0.4423(2) 0.0278(9) Uani 1 1 d . . . . .
H67A H 0.9797 0.7705 0.4839 0.042 Uiso 1 1 calc R U . . .
H67B H 0.9683 0.7091 0.3981 0.042 Uiso 1 1 calc R U . . .
H67C H 0.9923 0.8076 0.4236 0.042 Uiso 1 1 calc R U . . .
C54 C 1.2058(3) 0.2685(3) -0.0386(2) 0.0310(10) Uani 1 1 d . . . . .
H54 H 1.2438 0.2638 -0.0676 0.037 Uiso 1 1 calc R U . . .
C68 C 1.1274(3) 0.6921(3) 0.5068(3) 0.0309(10) Uani 1 1 d . . . . .
H68A H 1.1955 0.6925 0.5283 0.046 Uiso 1 1 calc R U . . .
H68B H 1.0935 0.6382 0.4634 0.046 Uiso 1 1 calc R U . . .
H68C H 1.1046 0.7011 0.5486 0.046 Uiso 1 1 calc R U . . .
C33 C 1.0111(3) 0.9384(2) 0.3046(2) 0.0226(8) Uani 1 1 d . . . . .
C8 C 0.5246(3) 0.6252(2) 0.3284(3) 0.0335(10) Uani 1 1 d . . . . .
H8A H 0.5537 0.6035 0.3693 0.050 Uiso 1 1 calc R U . . .
H8B H 0.5074 0.6781 0.3517 0.050 Uiso 1 1 calc R U . . .
H8C H 0.5699 0.6340 0.3064 0.050 Uiso 1 1 calc R U . . .
C37 C 0.5698(3) 0.6056(3) 0.0355(2) 0.0298(9) Uani 1 1 d . . . . .
H37A H 0.5658 0.5610 -0.0128 0.045 Uiso 1 1 calc R U . . .
H37B H 0.6022 0.6583 0.0409 0.045 Uiso 1 1 calc R U . . .
H37C H 0.5057 0.6102 0.0325 0.045 Uiso 1 1 calc R U . . .
C9 C 0.3865(3) 0.5965(3) 0.1982(3) 0.0305(10) Uani 1 1 d . . . . .
H9A H 0.4317 0.6095 0.1778 0.046 Uiso 1 1 calc R U . . .
H9B H 0.3653 0.6471 0.2216 0.046 Uiso 1 1 calc R U . . .
H9C H 0.3316 0.5547 0.1549 0.046 Uiso 1 1 calc R U . . .
C55 C 1.2054(3) 0.3448(3) 0.0119(2) 0.0262(9) Uani 1 1 d . . . . .
H55 H 1.2441 0.3928 0.0182 0.031 Uiso 1 1 calc R U . . .
C34 C 1.0734(3) 0.9778(2) 0.3937(2) 0.0291(9) Uani 1 1 d . . . . .
H34A H 1.0336 0.9966 0.4226 0.044 Uiso 1 1 calc R U . . .
H34B H 1.1202 1.0254 0.4052 0.044 Uiso 1 1 calc R U . . .
H34C H 1.1063 0.9366 0.4103 0.044 Uiso 1 1 calc R U . . .
C74 C 1.1690(3) 0.4669(3) 0.3729(3) 0.0399(11) Uani 1 1 d . . . . .
H74A H 1.2160 0.5187 0.4078 0.060 Uiso 1 1 calc R U . . .
H74B H 1.1959 0.4280 0.3409 0.060 Uiso 1 1 calc R U . . .
H74C H 1.1518 0.4422 0.4050 0.060 Uiso 1 1 calc R U . . .
C83 C 0.4337(3) -0.0234(3) 0.2079(4) 0.0472(14) Uani 1 1 d . . . . .
H83A H 0.3766 -0.0282 0.2181 0.071 Uiso 1 1 calc R U . . .
H83B H 0.4747 -0.0588 0.2277 0.071 Uiso 1 1 calc R U . . .
H83C H 0.4154 -0.0411 0.1509 0.071 Uiso 1 1 calc R U . . .
C72 C 1.3637(4) 0.8537(4) 0.3121(3) 0.0570(16) Uani 1 1 d . . . . .
H72A H 1.3765 0.7983 0.2899 0.086 Uiso 1 1 calc R U . . .
H72B H 1.4186 0.8960 0.3270 0.086 Uiso 1 1 calc R U . . .
H72C H 1.3077 0.8611 0.2725 0.086 Uiso 1 1 calc R U . . .
C84 C 0.5168(4) 0.0936(4) 0.3400(3) 0.0464(13) Uani 1 1 d . . . . .
H84A H 0.5539 0.1506 0.3679 0.070 Uiso 1 1 calc R U . . .
H84B H 0.5555 0.0561 0.3584 0.070 Uiso 1 1 calc R U . . .
H84C H 0.4600 0.0910 0.3508 0.070 Uiso 1 1 calc R U . . .
C71 C 1.4339(3) 0.8470(4) 0.4418(4) 0.0554(15) Uani 1 1 d . . . . .
H71A H 1.4267 0.8534 0.4907 0.083 Uiso 1 1 calc R U . . .
H71B H 1.4895 0.8872 0.4543 0.083 Uiso 1 1 calc R U . . .
H71C H 1.4424 0.7905 0.4171 0.083 Uiso 1 1 calc R U . . .
C92 C 0.8167(7) 0.0188(8) 0.0001(6) 0.043(3) Uani 0.5 1 d D U P A 1
H92 H 0.7925 -0.0426 -0.0296 0.052 Uiso 0.5 1 calc R U P A 1
Cl6 Cl 0.8992(3) 0.0370(3) 0.0958(3) 0.0543(11) Uani 0.5 1 d D U P A 1
Cl4 Cl 0.7205(3) 0.0663(3) 0.0025(3) 0.0788(15) Uani 0.5 1 d D U P A 1
Cl5 Cl 0.8664(3) 0.0555(3) -0.0513(3) 0.0752(14) Uani 0.5 1 d D U P A 1
C91 C 0.4552(3) 0.1088(3) -0.0266(3) 0.0386(11) Uani 1 1 d D U . . .
H91 H 0.4359 0.0514 -0.0687 0.046 Uiso 0.5 1 calc R U P B 1
H91A H 0.4359 0.0545 -0.0730 0.046 Uiso 0.5 1 calc R U P C 2
Cl1 Cl 0.3534(3) 0.1419(3) -0.0138(3) 0.0614(11) Uani 0.5 1 d D U P D 1
Cl2 Cl 0.5359(4) 0.1082(4) 0.0608(3) 0.0558(14) Uani 0.5 1 d D U P D 1
Cl3 Cl 0.5017(4) 0.1771(4) -0.0571(4) 0.0511(13) Uani 0.5 1 d D U P D 1
C96 C 0.4837(8) 0.6528(7) 0.5771(12) 0.068(5) Uani 0.4 1 d D U P E 1
H96 H 0.4815 0.6632 0.6295 0.082 Uiso 0.4 1 calc R U P E 1
Cl18 Cl 0.4878(4) 0.5489(3) 0.5321(3) 0.0812(13) Uani 0.4 1 d D U P E 1
Cl16 Cl 0.5826(4) 0.7176(3) 0.5905(4) 0.089(2) Uani 0.4 1 d D U P E 1
Cl17 Cl 0.3808(3) 0.6745(2) 0.5151(2) 0.0619(9) Uani 0.4 1 d D U P E 1
C94 C 0.8348(10) 0.7702(7) 0.6529(6) 0.051(3) Uani 0.3333 1 d D U P F 1
H94 H 0.7816 0.7245 0.6380 0.061 Uiso 0.3333 1 calc R U P F 1
Cl12 Cl 0.7841(4) 0.8571(3) 0.6538(3) 0.0689(13) Uani 0.3333 1 d D U P F 1
Cl10 Cl 0.9153(6) 0.7819(6) 0.7453(4) 0.090(3) Uani 0.3333 1 d D U P F 1
Cl11 Cl 0.8680(10) 0.7418(5) 0.5761(5) 0.170(4) Uani 0.3333 1 d D U P F 1
C95 C 0.8774(9) 0.7370(12) 0.6376(9) 0.060(4) Uani 0.25 1 d D U P G 2
H95 H 0.8392 0.6808 0.6208 0.072 Uiso 0.25 1 calc R U P G 2
Cl15 Cl 0.8336(6) 0.7809(6) 0.5731(6) 0.104(3) Uani 0.25 1 d D U P G 2
Cl13 Cl 0.8946(12) 0.7995(9) 0.7269(8) 0.151(6) Uani 0.25 1 d D U P G 2
Cl14 Cl 0.9907(4) 0.7352(5) 0.6511(5) 0.084(2) Uani 0.25 1 d D U P G 2
C93 C 0.8529(9) 0.0172(12) 0.0045(7) 0.031(3) Uani 0.3 1 d D U P H 2
H93 H 0.8213 -0.0415 -0.0125 0.038 Uiso 0.3 1 calc R U P H 2
Cl7 Cl 0.7695(5) 0.0803(6) 0.0016(5) 0.081(3) Uani 0.3 1 d D U P H 2
Cl9 Cl 0.9408(6) 0.0507(7) 0.0993(6) 0.074(3) Uani 0.3 1 d D U P H 2
Cl8 Cl 0.9047(6) 0.0225(5) -0.0578(4) 0.081(3) Uani 0.3 1 d D U P H 2
C97 C 0.5722(10) 0.6957(12) 0.6005(14) 0.067(5) Uani 0.3 1 d D U P I 2
H97 H 0.5905 0.7395 0.6546 0.081 Uiso 0.3 1 calc R U P I 2
Cl21 Cl 0.5883(6) 0.7458(6) 0.5445(4) 0.109(3) Uani 0.3 1 d D U P I 2
Cl20 Cl 0.6491(4) 0.6301(4) 0.6110(4) 0.0830(17) Uani 0.3 1 d D U P I 2
Cl19 Cl 0.4569(6) 0.6529(6) 0.5683(7) 0.115(4) Uani 0.3 1 d D U P I 2
Cl23 Cl 0.4673(5) 0.1884(5) -0.0587(5) 0.0705(19) Uani 0.5 1 d . . P D 2
Cl22 Cl 0.5669(5) 0.1106(5) 0.0455(4) 0.0724(18) Uani 0.5 1 d . . P D 2
Cl24 Cl 0.3714(4) 0.1153(3) 0.0108(3) 0.0830(15) Uani 0.5 1 d . . P D 2

loop_
_atom_site_aniso_label
_atom_site_aniso_U_11
_atom_site_aniso_U_22
_atom_site_aniso_U_33
_atom_site_aniso_U_23
_atom_site_aniso_U_13
_atom_site_aniso_U_12
In1 0.01622(13) 0.01199(13) 0.01795(13) 0.00590(10) 0.00621(11) 0.00207(10)
In2 0.02247(15) 0.01525(13) 0.01812(14) 0.00326(11) 0.01158(11) -0.00117(10)
C13 0.024(2) 0.0127(17) 0.0176(18) 0.0047(15) 0.0096(16) -0.0018(14)
O1 0.0187(13) 0.0139(12) 0.0279(14) 0.0086(11) 0.0120(11) 0.0028(10)
O2 0.0210(13) 0.0116(12) 0.0216(13) 0.0027(10) 0.0108(11) -0.0011(10)
N1 0.0151(15) 0.0124(14) 0.0156(15) 0.0047(12) 0.0067(12) 0.0032(12)
O4 0.0216(14) 0.0141(13) 0.0282(14) 0.0023(11) 0.0153(12) -0.0032(10)
N3 0.0185(16) 0.0156(15) 0.0192(16) 0.0057(13) 0.0104(13) 0.0005(12)
O5 0.0160(13) 0.0171(13) 0.0305(15) 0.0121(11) 0.0104(11) 0.0027(10)
O3 0.0289(15) 0.0136(13) 0.0359(16) 0.0049(12) 0.0230(13) -0.0006(11)
N2 0.0214(16) 0.0100(14) 0.0186(15) 0.0059(12) 0.0110(13) 0.0042(12)
C85 0.0216(19) 0.0196(19) 0.0208(19) 0.0110(16) 0.0081(16) 0.0011(15)
C23 0.0201(19) 0.0154(17) 0.0146(17) 0.0075(15) 0.0058(15) 0.0044(14)
C2 0.0146(18) 0.0146(17) 0.0156(17) 0.0039(15) 0.0034(15) 0.0010(14)
C40 0.0185(19) 0.0145(17) 0.0174(18) 0.0037(15) 0.0052(15) 0.0017(14)
C6 0.0149(17) 0.0152(17) 0.0143(17) 0.0063(14) 0.0049(14) 0.0021(14)
C64 0.023(2) 0.0138(18) 0.0206(19) 0.0036(15) 0.0081(16) 0.0007(15)
C14 0.0195(19) 0.0177(18) 0.0175(18) 0.0054(15) 0.0075(15) 0.0039(15)
C4 0.0145(18) 0.0182(18) 0.0172(18) 0.0076(15) 0.0040(15) 0.0000(14)
C41 0.0144(17) 0.0144(17) 0.0186(18) 0.0078(15) 0.0053(15) -0.0002(14)
C12 0.0171(18) 0.0170(18) 0.0154(17) 0.0093(15) 0.0073(15) 0.0053(14)
C58 0.0173(18) 0.0150(17) 0.0135(17) 0.0043(14) 0.0057(15) 0.0005(14)
C29 0.025(2) 0.0150(18) 0.0203(19) 0.0022(15) 0.0114(16) 0.0032(15)
C49 0.0157(18) 0.0171(18) 0.0147(17) 0.0051(15) 0.0066(15) 0.0017(14)
C5 0.0156(18) 0.0149(17) 0.0155(17) 0.0057(14) 0.0043(15) 0.0028(14)
C20 0.0189(19) 0.0162(18) 0.0196(18) 0.0065(15) 0.0074(15) -0.0016(15)
C48 0.0210(19) 0.0161(18) 0.0189(18) 0.0061(15) 0.0072(16) 0.0019(15)
C66 0.026(2) 0.0169(18) 0.0217(19) 0.0055(16) 0.0115(17) 0.0002(15)
N4 0.0166(15) 0.0144(15) 0.0183(15) 0.0047(13) 0.0068(13) -0.0018(12)
C62 0.0165(18) 0.0214(19) 0.0229(19) 0.0107(16) 0.0107(16) 0.0052(15)
C87 0.025(2) 0.0155(18) 0.027(2) 0.0097(16) 0.0073(17) 0.0047(16)
C21 0.0176(18) 0.0136(17) 0.0144(17) 0.0047(14) 0.0050(15) 0.0026(14)
C42 0.0134(17) 0.0193(18) 0.0167(17) 0.0089(15) 0.0052(15) 0.0029(14)
C38 0.0185(19) 0.0157(18) 0.0213(19) 0.0079(15) 0.0084(16) 0.0014(15)
C56 0.0180(19) 0.0237(19) 0.0168(18) 0.0067(16) 0.0069(15) 0.0026(15)
C69 0.042(3) 0.025(2) 0.022(2) 0.0015(18) 0.0162(19) -0.0020(19)
C24 0.0197(19) 0.0172(18) 0.0180(18) 0.0073(15) 0.0061(15) 0.0050(15)
C50 0.0172(18) 0.0168(18) 0.0206(19) 0.0059(15) 0.0066(15) -0.0010(14)
C61 0.0157(18) 0.0156(18) 0.0222(19) 0.0078(15) 0.0074(15) 0.0017(14)
C44 0.0154(18) 0.0162(18) 0.0160(17) 0.0047(15) 0.0065(15) 0.0021(14)
C19 0.0190(18) 0.0177(18) 0.0145(17) 0.0077(15) 0.0073(15) 0.0044(14)
C18 0.022(2) 0.024(2) 0.0206(19) 0.0100(16) 0.0118(16) 0.0021(16)
C25 0.024(2) 0.0112(17) 0.0211(19) 0.0047(15) 0.0070(16) 0.0031(15)
C17 0.030(2) 0.026(2) 0.0200(19) 0.0091(17) 0.0158(17) 0.0085(17)
C80 0.025(2) 0.0199(19) 0.026(2) 0.0100(17) 0.0132(17) 0.0009(16)
C75 0.0196(19) 0.0176(18) 0.0169(18) 0.0062(15) 0.0089(15) 0.0005(15)
C32 0.032(2) 0.025(2) 0.023(2) 0.0070(17) 0.0138(18) 0.0026(17)
C28 0.0177(18) 0.0156(18) 0.0163(18) 0.0051(15) 0.0047(15) 0.0002(14)
C26 0.0195(19) 0.0155(18) 0.0214(19) 0.0069(16) 0.0048(16) -0.0003(15)
C3 0.0144(18) 0.0210(19) 0.0210(19) 0.0093(16) 0.0084(15) 0.0041(15)
C78 0.019(2) 0.029(2) 0.037(2) 0.0125(19) 0.0111(18) -0.0018(17)
C59 0.0178(18) 0.0175(18) 0.0175(18) 0.0070(15) 0.0079(15) 0.0031(15)
C57 0.0210(19) 0.0201(19) 0.0200(19) 0.0061(16) 0.0088(16) -0.0012(15)
C89 0.0200(19) 0.0161(18) 0.0152(17) 0.0071(15) 0.0046(15) 0.0017(15)
C36 0.031(2) 0.022(2) 0.039(2) 0.0140(19) 0.014(2) 0.0005(17)
C81 0.0177(18) 0.0184(18) 0.0185(18) 0.0070(15) 0.0087(15) 0.0000(15)
C86 0.026(2) 0.0148(18) 0.025(2) 0.0097(16) 0.0069(17) 0.0003(15)
C46 0.0189(19) 0.025(2) 0.022(2) 0.0074(17) 0.0063(16) 0.0033(16)
C51 0.0194(19) 0.0212(19) 0.0186(18) 0.0069(16) 0.0075(16) 0.0038(15)
C88 0.0205(19) 0.0186(19) 0.0231(19) 0.0084(16) 0.0088(16) 0.0028(15)
C11 0.0187(18) 0.0117(17) 0.0137(17) 0.0029(14) 0.0047(15) 0.0029(14)
C47 0.022(2) 0.0168(18) 0.025(2) 0.0057(16) 0.0101(17) 0.0049(15)
C53 0.032(2) 0.024(2) 0.026(2) -0.0011(17) 0.0156(19) 0.0060(18)
C35 0.028(2) 0.021(2) 0.042(3) 0.0075(19) 0.019(2) -0.0040(17)
C90 0.0207(19) 0.0152(18) 0.0175(18) 0.0067(15) 0.0072(15) 0.0030(15)
C60 0.0177(18) 0.0145(17) 0.0189(18) 0.0072(15) 0.0068(15) 0.0012(14)
C22 0.0224(19) 0.0187(19) 0.0185(18) 0.0074(15) 0.0106(16) 0.0056(15)
C27 0.0167(18) 0.0179(18) 0.0193(18) 0.0066(15) 0.0071(15) 0.0014(15)
C30 0.035(2) 0.0174(19) 0.029(2) 0.0037(17) 0.0188(19) 0.0051(17)
C16 0.033(2) 0.0187(19) 0.022(2) 0.0010(16) 0.0141(18) 0.0060(17)
C77 0.020(2) 0.022(2) 0.029(2) 0.0093(17) 0.0108(17) 0.0034(16)
C43 0.0150(18) 0.0174(18) 0.0158(17) 0.0057(15) 0.0053(15) 0.0027(14)
C7 0.0177(19) 0.0176(19) 0.032(2) 0.0080(17) 0.0128(17) 0.0056(15)
C1 0.0145(18) 0.0144(17) 0.0173(18) 0.0050(15) 0.0029(15) 0.0024(14)
C82 0.028(2) 0.027(2) 0.035(2) 0.0184(19) 0.0158(19) 0.0028(17)
C15 0.030(2) 0.0165(19) 0.024(2) 0.0015(16) 0.0134(18) -0.0014(16)
C63 0.0203(19) 0.0145(18) 0.026(2) 0.0082(16) 0.0096(16) 0.0023(15)
C52 0.026(2) 0.020(2) 0.024(2) 0.0030(17) 0.0115(17) 0.0024(16)
C79 0.027(2) 0.021(2) 0.033(2) 0.0102(18) 0.0141(19) -0.0044(16)
C45 0.0199(19) 0.0191(19) 0.0212(19) 0.0026(16) 0.0094(16) 0.0022(15)
C39 0.0171(18) 0.0183(18) 0.0177(18) 0.0059(15) 0.0079(15) -0.0004(14)
C31 0.025(2) 0.024(2) 0.031(2) 0.0084(18) 0.0125(18) 0.0072(17)
C65 0.0201(19) 0.0151(18) 0.0200(19) 0.0061(15) 0.0083(16) 0.0043(15)
C73 0.051(3) 0.020(2) 0.126(6) 0.005(3) 0.057(4) -0.005(2)
C70 0.020(2) 0.021(2) 0.027(2) 0.0040(17) 0.0100(17) -0.0050(16)
C10 0.029(2) 0.026(2) 0.035(2) 0.0098(19) 0.0204(19) 0.0125(18)
C67 0.029(2) 0.031(2) 0.027(2) 0.0095(18) 0.0167(18) 0.0089(18)
C54 0.031(2) 0.038(2) 0.028(2) 0.0077(19) 0.0204(19) 0.0066(19)
C68 0.045(3) 0.029(2) 0.028(2) 0.0165(19) 0.020(2) 0.011(2)
C33 0.023(2) 0.0146(18) 0.029(2) 0.0072(16) 0.0108(17) -0.0006(15)
C8 0.031(2) 0.020(2) 0.040(3) -0.0030(19) 0.018(2) 0.0022(17)
C37 0.027(2) 0.032(2) 0.030(2) 0.0216(19) 0.0030(18) 0.0007(18)
C9 0.025(2) 0.029(2) 0.051(3) 0.023(2) 0.022(2) 0.0131(18)
C55 0.029(2) 0.026(2) 0.025(2) 0.0060(17) 0.0170(18) 0.0014(17)
C34 0.027(2) 0.021(2) 0.028(2) 0.0033(17) 0.0061(18) -0.0051(17)
C74 0.041(3) 0.048(3) 0.027(2) 0.016(2) 0.009(2) 0.013(2)
C83 0.034(3) 0.029(2) 0.092(4) 0.033(3) 0.031(3) 0.006(2)
C72 0.061(4) 0.056(3) 0.044(3) 0.009(3) 0.026(3) -0.033(3)
C84 0.048(3) 0.076(4) 0.049(3) 0.048(3) 0.032(3) 0.029(3)
C71 0.027(3) 0.062(4) 0.065(4) 0.032(3) 0.002(3) -0.014(2)
C92 0.065(7) 0.021(5) 0.030(5) 0.011(4) 0.007(4) 0.000(5)
Cl6 0.077(3) 0.051(2) 0.0307(16) 0.0159(16) 0.017(2) 0.023(2)
Cl4 0.082(3) 0.065(3) 0.0430(19) -0.0034(16) -0.002(3) 0.032(3)
Cl5 0.061(3) 0.087(3) 0.054(2) 0.041(2) -0.0088(18) -0.042(2)
C91 0.047(3) 0.030(2) 0.032(2) 0.0066(19) 0.014(2) 0.007(2)
Cl1 0.0455(18) 0.060(2) 0.070(3) 0.0098(18) 0.0287(18) 0.0102(16)
Cl2 0.080(4) 0.0291(15) 0.0299(19) 0.0049(13) -0.0025(18) 0.019(2)
Cl3 0.064(3) 0.037(3) 0.0424(18) 0.0128(18) 0.017(2) -0.008(2)
C96 0.068(8) 0.048(7) 0.036(8) -0.002(6) -0.016(6) -0.004(6)
Cl18 0.114(4) 0.063(2) 0.077(3) 0.033(2) 0.045(3) 0.028(2)
Cl16 0.062(3) 0.068(3) 0.105(5) 0.008(3) 0.025(3) -0.001(2)
Cl17 0.058(2) 0.061(2) 0.066(2) 0.0282(19) 0.0221(19) -0.0046(17)
C94 0.111(10) 0.018(6) 0.031(6) 0.013(5) 0.035(6) -0.004(6)
Cl12 0.080(3) 0.050(2) 0.095(4) 0.033(2) 0.052(3) -0.005(2)
Cl10 0.130(5) 0.117(6) 0.065(3) 0.057(4) 0.058(3) 0.086(5)
Cl11 0.413(13) 0.088(5) 0.123(5) 0.062(4) 0.201(7) 0.115(7)
C95 0.046(8) 0.063(11) 0.085(9) 0.062(8) 0.014(7) -0.004(7)
Cl15 0.071(5) 0.102(6) 0.129(7) 0.093(6) -0.012(4) 0.003(4)
Cl13 0.230(15) 0.119(8) 0.111(8) 0.055(7) 0.081(9) -0.051(8)
Cl14 0.045(3) 0.074(4) 0.100(5) 0.027(4) 0.005(3) -0.007(3)
C93 0.042(8) 0.014(7) 0.037(6) 0.009(5) 0.017(6) 0.000(6)
Cl7 0.078(5) 0.063(4) 0.044(3) -0.012(3) -0.009(4) 0.038(5)
Cl9 0.074(6) 0.072(4) 0.051(3) 0.027(3) -0.002(4) -0.001(4)
Cl8 0.081(5) 0.079(5) 0.048(3) -0.016(3) 0.036(4) -0.062(4)
C97 0.079(9) 0.120(12) 0.034(9) 0.039(9) 0.044(8) 0.050(8)
Cl21 0.137(6) 0.181(7) 0.091(5) 0.092(5) 0.088(5) 0.101(6)
Cl20 0.076(4) 0.094(4) 0.101(5) 0.045(4) 0.050(4) 0.042(3)
Cl19 0.069(4) 0.104(6) 0.135(9) -0.009(5) 0.053(5) 0.011(4)
Cl23 0.108(6) 0.039(2) 0.050(2) 0.0158(16) 0.018(4) 0.016(3)
Cl22 0.072(4) 0.059(2) 0.047(3) 0.009(2) -0.006(2) 0.019(3)
Cl24 0.091(4) 0.080(4) 0.078(3) 0.010(2) 0.054(3) 0.013(2)

loop_
_atom_type_symbol
_atom_type_description
_atom_type_scat_dispersion_real
_atom_type_scat_dispersion_imag
_atom_type_scat_source
C C 0.0033 0.0016 'International Tables Vol C Tables 4.2.6.8 and 6.1.1.4'
H H 0.0000 0.0000 'International Tables Vol C Tables 4.2.6.8 and 6.1.1.4'
Cl Cl 0.1484 0.1585 'International Tables Vol C Tables 4.2.6.8 and 6.1.1.4'
In In -0.7276 1.3100 'International Tables Vol C Tables 4.2.6.8 and 6.1.1.4'
N N 0.0061 0.0033 'International Tables Vol C Tables 4.2.6.8 and 6.1.1.4'
O O 0.0106 0.0060 'International Tables Vol C Tables 4.2.6.8 and 6.1.1.4'

loop_
_geom_angle_atom_site_label_1
_geom_angle_atom_site_label_2
_geom_angle_atom_site_label_3
_geom_angle
_geom_angle_site_symmetry_1
_geom_angle_site_symmetry_3
_geom_angle_publ_flag
O1 In1 N1 83.07(10) . . ?
O1 In1 N2 141.37(10) . . ?
O1 In1 C37 110.18(14) . . ?
O2 In1 O1 89.37(10) . . ?
O2 In1 N1 123.90(10) . . ?
O2 In1 N2 81.45(10) . . ?
O2 In1 C37 117.23(14) . . ?
N1 In1 N2 71.74(10) . . ?
C37 In1 N1 117.51(14) . . ?
C37 In1 N2 107.35(14) . . ?
O4 In2 N3 135.09(11) . . ?
O4 In2 N4 81.96(10) . . ?
O4 In2 C74 114.65(15) . . ?
N3 In2 N4 72.39(10) . . ?
O3 In2 O4 86.82(10) . . ?
O3 In2 N3 81.64(10) . . ?
O3 In2 N4 128.63(11) . . ?
O3 In2 C74 126.04(16) . . ?
C74 In2 N3 107.08(15) . . ?
C74 In2 N4 103.97(15) . . ?
C14 C13 H13 119.1 . . ?
C12 C13 H13 119.1 . . ?
C12 C13 C14 121.7(3) . . ?
C1 O1 In1 135.3(2) . . ?
C23 O2 In1 125.0(2) . . ?
C12 N1 In1 112.6(2) . . ?
C11 N1 In1 127.0(2) . . ?
C11 N1 C12 120.4(3) . . ?
C60 O4 In2 122.0(2) . . ?
C49 N3 In2 112.6(2) . . ?
C48 N3 In2 123.8(2) . . ?
C48 N3 C49 122.7(3) . . ?
C90 O5 C81 118.1(3) . . ?
C38 O3 In2 128.0(2) . . ?
C21 N2 In1 111.9(2) . . ?
C22 N2 In1 124.0(2) . . ?
C22 N2 C21 123.8(3) . . ?
C86 C85 C90 117.4(3) . . ?
C86 C85 C82 122.3(3) . . ?
C90 C85 C82 120.1(3) . . ?
O2 C23 C24 119.0(3) . . ?
O2 C23 C28 122.8(3) . . ?
C28 C23 C24 118.1(3) . . ?
C3 C2 C7 122.2(3) . . ?
C3 C2 C1 118.3(3) . . ?
C1 C2 C7 119.5(3) . . ?
C41 C40 H40 119.1 . . ?
C41 C40 C39 121.8(3) . . ?
C39 C40 H40 119.1 . . ?
C5 C6 C11 114.9(3) . . ?
C5 C6 C1 120.2(3) . . ?
C1 C6 C11 124.9(3) . . ?
C63 C64 H64 117.7 . . ?
C65 C64 H64 117.7 . . ?
C65 C64 C63 124.6(3) . . ?
C13 C14 C19 118.7(3) . . ?
C13 C14 C15 122.1(3) . . ?
C19 C14 C15 119.1(3) . . ?
C5 C4 C75 122.5(3) . . ?
C5 C4 C3 117.3(3) . . ?
C3 C4 C75 120.1(3) . . ?
C40 C41 C42 117.1(3) . . ?
C40 C41 C89 120.0(3) . . ?
C42 C41 C89 122.6(3) . . ?
C13 C12 N1 124.6(3) . . ?
C13 C12 C21 119.7(3) . . ?
N1 C12 C21 115.6(3) . . ?
N4 C58 C49 115.4(3) . . ?
C57 C58 C49 119.0(3) . . ?
C57 C58 N4 125.4(3) . . ?
C32 C29 C24 108.8(3) . . ?
C30 C29 C24 111.3(3) . . ?
C30 C29 C32 106.7(3) . . ?
C31 C29 C24 111.6(3) . . ?
C31 C29 C32 110.3(3) . . ?
C31 C29 C30 107.9(3) . . ?
N3 C49 C58 115.7(3) . . ?
C50 C49 N3 125.0(3) . . ?
C50 C49 C58 119.2(3) . . ?
C6 C5 H5 119.1 . . ?
C4 C5 C6 121.8(3) . . ?
C4 C5 H5 119.1 . . ?
C21 C20 H20 119.4 . . ?
C21 C20 C19 121.3(3) . . ?
C19 C20 H20 119.4 . . ?
N3 C48 H48 116.9 . . ?
N3 C48 C39 126.2(3) . . ?
C39 C48 H48 116.9 . . ?
C69 C66 C65 111.8(3) . . ?
C69 C66 C67 107.6(3) . . ?
C69 C66 C68 106.9(3) . . ?
C67 C66 C65 110.6(3) . . ?
C68 C66 C65 109.8(3) . . ?
C68 C66 C67 110.2(3) . . ?
C58 N4 In2 112.8(2) . . ?
C59 N4 In2 121.6(2) . . ?
C59 N4 C58 122.2(3) . . ?
C61 C62 H62 119.0 . . ?
C63 C62 H62 119.0 . . ?
C63 C62 C61 122.0(3) . . ?
C86 C87 H87 120.2 . . ?
C86 C87 C88 119.7(3) . . ?
C88 C87 H87 120.2 . . ?
N2 C21 C12 114.6(3) . . ?
C20 C21 N2 125.8(3) . . ?
C20 C21 C12 119.4(3) . . ?
C41 C42 H42 117.8 . . ?
C43 C42 C41 124.4(3) . . ?
C43 C42 H42 117.8 . . ?
O3 C38 C43 119.4(3) . . ?
O3 C38 C39 122.4(3) . . ?
C39 C38 C43 118.2(3) . . ?
C57 C56 C51 118.9(3) . . ?
C57 C56 C55 122.3(3) . . ?
C55 C56 C51 118.8(3) . . ?
C66 C69 H69A 109.5 . . ?
C66 C69 H69B 109.5 . . ?
C66 C69 H69C 109.5 . . ?
H69A C69 H69B 109.5 . . ?
H69A C69 H69C 109.5 . . ?
H69B C69 H69C 109.5 . . ?
C23 C24 C29 119.6(3) . . ?
C25 C24 C23 117.9(3) . . ?
C25 C24 C29 122.5(3) . . ?
C49 C50 H50 118.9 . . ?
C49 C50 C51 122.1(3) . . ?
C51 C50 H50 118.9 . . ?
C62 C61 C59 115.4(3) . . ?
C62 C61 C60 120.3(3) . . ?
C60 C61 C59 124.0(3) . . ?
C46 C44 C45 108.2(3) . . ?
C47 C44 C46 109.7(3) . . ?
C47 C44 C43 111.8(3) . . ?
C47 C44 C45 107.1(3) . . ?
C43 C44 C46 108.9(3) . . ?
C43 C44 C45 111.0(3) . . ?
C14 C19 C20 119.2(3) . . ?
C18 C19 C14 118.2(3) . . ?
C18 C19 C20 122.5(3) . . ?
C19 C18 H18 119.4 . . ?
C17 C18 C19 121.2(3) . . ?
C17 C18 H18 119.4 . . ?
C24 C25 H25 117.6 . . ?
C24 C25 C26 124.9(3) . . ?
C26 C25 H25 117.6 . . ?
C18 C17 H17 119.8 . . ?
C18 C17 C16 120.4(3) . . ?
C16 C17 H17 119.8 . . ?
C81 C80 C82 120.0(3) . . ?
C81 C80 C79 117.2(4) . . ?
C79 C80 C82 122.6(3) . . ?
C81 C75 C4 123.3(3) . . ?
C81 C75 C77 117.1(3) . . ?
C77 C75 C4 119.6(3) . . ?
C29 C32 H32A 109.5 . . ?
C29 C32 H32B 109.5 . . ?
C29 C32 H32C 109.5 . . ?
H32A C32 H32B 109.5 . . ?
H32A C32 H32C 109.5 . . ?
H32B C32 H32C 109.5 . . ?
C23 C28 C22 123.8(3) . . ?
C27 C28 C23 120.3(3) . . ?
C27 C28 C22 115.9(3) . . ?
C25 C26 C33 119.6(3) . . ?
C27 C26 C25 116.6(3) . . ?
C27 C26 C33 123.8(3) . . ?
C2 C3 C4 124.1(3) . . ?
C2 C3 H3 117.9 . . ?
C4 C3 H3 117.9 . . ?
C77 C78 H78 119.6 . . ?
C77 C78 C79 120.7(4) . . ?
C79 C78 H78 119.6 . . ?
N4 C59 C61 126.9(3) . . ?
N4 C59 H59 116.5 . . ?
C61 C59 H59 116.5 . . ?
C58 C57 C56 122.0(3) . . ?
C58 C57 H57 119.0 . . ?
C56 C57 H57 119.0 . . ?
C88 C89 C41 118.8(3) . . ?
C88 C89 C90 116.5(3) . . ?
C90 C89 C41 124.7(3) . . ?
H36A C36 H36B 109.5 . . ?
H36A C36 H36C 109.5 . . ?
H36B C36 H36C 109.5 . . ?
C33 C36 H36A 109.5 . . ?
C33 C36 H36B 109.5 . . ?
C33 C36 H36C 109.5 . . ?
O5 C81 C75 116.0(3) . . ?
C80 C81 O5 120.5(3) . . ?
C80 C81 C75 123.4(3) . . ?
C85 C86 H86 119.3 . . ?
C87 C86 C85 121.4(3) . . ?
C87 C86 H86 119.3 . . ?
C44 C46 H46A 109.5 . . ?
C44 C46 H46B 109.5 . . ?
C44 C46 H46C 109.5 . . ?
H46A C46 H46B 109.5 . . ?
H46A C46 H46C 109.5 . . ?
H46B C46 H46C 109.5 . . ?
C50 C51 C56 118.6(3) . . ?
C50 C51 C52 122.7(3) . . ?
C52 C51 C56 118.7(3) . . ?
C87 C88 C89 121.9(4) . . ?
C87 C88 H88 119.1 . . ?
C89 C88 H88 119.1 . . ?
N1 C11 C6 127.0(3) . . ?
N1 C11 H11 116.5 . . ?
C6 C11 H11 116.5 . . ?
C44 C47 H47A 109.5 . . ?
C44 C47 H47B 109.5 . . ?
C44 C47 H47C 109.5 . . ?
H47A C47 H47B 109.5 . . ?
H47A C47 H47C 109.5 . . ?
H47B C47 H47C 109.5 . . ?
C52 C53 H53 119.6 . . ?
C52 C53 C54 120.7(4) . . ?
C54 C53 H53 119.6 . . ?
H35A C35 H35B 109.5 . . ?
H35A C35 H35C 109.5 . . ?
H35B C35 H35C 109.5 . . ?
C33 C35 H35A 109.5 . . ?
C33 C35 H35B 109.5 . . ?
C33 C35 H35C 109.5 . . ?
O5 C90 C85 120.3(3) . . ?
O5 C90 C89 116.6(3) . . ?
C85 C90 C89 123.1(3) . . ?
O4 C60 C61 121.4(3) . . ?
O4 C60 C65 120.5(3) . . ?
C65 C60 C61 118.1(3) . . ?
N2 C22 C28 125.2(3) . . ?
N2 C22 H22 117.4 . . ?
C28 C22 H22 117.4 . . ?
C28 C27 H27 119.0 . . ?
C26 C27 C28 122.0(3) . . ?
C26 C27 H27 119.0 . . ?
C29 C30 H30A 109.5 . . ?
C29 C30 H30B 109.5 . . ?
C29 C30 H30C 109.5 . . ?
H30A C30 H30B 109.5 . . ?
H30A C30 H30C 109.5 . . ?
H30B C30 H30C 109.5 . . ?
C17 C16 H16 119.9 . . ?
C15 C16 C17 120.2(3) . . ?
C15 C16 H16 119.9 . . ?
C75 C77 H77 119.7 . . ?
C78 C77 C75 120.6(4) . . ?
C78 C77 H77 119.7 . . ?
C42 C43 C38 118.0(3) . . ?
C42 C43 C44 122.0(3) . . ?
C38 C43 C44 119.8(3) . . ?
C2 C7 C8 108.7(3) . . ?
C2 C7 C9 110.6(3) . . ?
C10 C7 C2 111.4(3) . . ?
C10 C7 C8 107.3(3) . . ?
C10 C7 C9 108.6(3) . . ?
C9 C7 C8 110.2(3) . . ?
O1 C1 C2 119.3(3) . . ?
O1 C1 C6 122.5(3) . . ?
C6 C1 C2 118.1(3) . . ?
C85 C82 C80 108.5(3) . . ?
C85 C82 C83 111.4(3) . . ?
C85 C82 C84 107.8(3) . . ?
C80 C82 C84 108.6(3) . . ?
C83 C82 C80 111.4(4) . . ?
C83 C82 C84 109.0(4) . . ?
C14 C15 H15 119.6 . . ?
C16 C15 C14 120.9(4) . . ?
C16 C15 H15 119.6 . . ?
C64 C63 C70 120.1(3) . . ?
C62 C63 C64 116.8(3) . . ?
C62 C63 C70 122.9(3) . . ?
C51 C52 H52 119.6 . . ?
C53 C52 C51 120.8(4) . . ?
C53 C52 H52 119.6 . . ?
C80 C79 H79 119.5 . . ?
C78 C79 C80 120.9(4) . . ?
C78 C79 H79 119.5 . . ?
C44 C45 H45A 109.5 . . ?
C44 C45 H45B 109.5 . . ?
C44 C45 H45C 109.5 . . ?
H45A C45 H45B 109.5 . . ?
H45A C45 H45C 109.5 . . ?
H45B C45 H45C 109.5 . . ?
C40 C39 C48 116.5(3) . . ?
C40 C39 C38 119.9(3) . . ?
C38 C39 C48 123.6(3) . . ?
C29 C31 H31A 109.5 . . ?
C29 C31 H31B 109.5 . . ?
C29 C31 H31C 109.5 . . ?
H31A C31 H31B 109.5 . . ?
H31A C31 H31C 109.5 . . ?
H31B C31 H31C 109.5 . . ?
C64 C65 C66 121.9(3) . . ?
C64 C65 C60 118.1(3) . . ?
C60 C65 C66 119.9(3) . . ?
H73A C73 H73B 109.5 . . ?
H73A C73 H73C 109.5 . . ?
H73B C73 H73C 109.5 . . ?
C70 C73 H73A 109.5 . . ?
C70 C73 H73B 109.5 . . ?
C70 C73 H73C 109.5 . . ?
C73 C70 C63 111.9(3) . . ?
C73 C70 C72 107.9(4) . . ?
C73 C70 C71 110.6(4) . . ?
C72 C70 C63 112.0(3) . . ?
C71 C70 C63 108.3(3) . . ?
C71 C70 C72 106.1(4) . . ?
C7 C10 H10A 109.5 . . ?
C7 C10 H10B 109.5 . . ?
C7 C10 H10C 109.5 . . ?
H10A C10 H10B 109.5 . . ?
H10A C10 H10C 109.5 . . ?
H10B C10 H10C 109.5 . . ?
C66 C67 H67A 109.5 . . ?
C66 C67 H67B 109.5 . . ?
C66 C67 H67C 109.5 . . ?
H67A C67 H67B 109.5 . . ?
H67A C67 H67C 109.5 . . ?
H67B C67 H67C 109.5 . . ?
C53 C54 H54 119.9 . . ?
C55 C54 C53 120.1(4) . . ?
C55 C54 H54 119.9 . . ?
C66 C68 H68A 109.5 . . ?
C66 C68 H68B 109.5 . . ?
C66 C68 H68C 109.5 . . ?
H68A C68 H68B 109.5 . . ?
H68A C68 H68C 109.5 . . ?
H68B C68 H68C 109.5 . . ?
C26 C33 C36 109.6(3) . . ?
C26 C33 C35 111.2(3) . . ?
C35 C33 C36 107.7(3) . . ?
C34 C33 C26 109.8(3) . . ?
C34 C33 C36 109.2(3) . . ?
C34 C33 C35 109.4(3) . . ?
C7 C8 H8A 109.5 . . ?
C7 C8 H8B 109.5 . . ?
C7 C8 H8C 109.5 . . ?
H8A C8 H8B 109.5 . . ?
H8A C8 H8C 109.5 . . ?
H8B C8 H8C 109.5 . . ?
In1 C37 H37A 109.5 . . ?
In1 C37 H37B 109.5 . . ?
In1 C37 H37C 109.5 . . ?
H37A C37 H37B 109.5 . . ?
H37A C37 H37C 109.5 . . ?
H37B C37 H37C 109.5 . . ?
C7 C9 H9A 109.5 . . ?
C7 C9 H9B 109.5 . . ?
C7 C9 H9C 109.5 . . ?
H9A C9 H9B 109.5 . . ?
H9A C9 H9C 109.5 . . ?
H9B C9 H9C 109.5 . . ?
C56 C55 H55 119.5 . . ?
C54 C55 C56 120.9(4) . . ?
C54 C55 H55 119.5 . . ?
C33 C34 H34A 109.5 . . ?
C33 C34 H34B 109.5 . . ?
C33 C34 H34C 109.5 . . ?
H34A C34 H34B 109.5 . . ?
H34A C34 H34C 109.5 . . ?
H34B C34 H34C 109.5 . . ?
In2 C74 H74A 109.5 . . ?
In2 C74 H74B 109.5 . . ?
In2 C74 H74C 109.5 . . ?
H74A C74 H74B 109.5 . . ?
H74A C74 H74C 109.5 . . ?
H74B C74 H74C 109.5 . . ?
C82 C83 H83A 109.5 . . ?
C82 C83 H83B 109.5 . . ?
C82 C83 H83C 109.5 . . ?
H83A C83 H83B 109.5 . . ?
H83A C83 H83C 109.5 . . ?
H83B C83 H83C 109.5 . . ?
C70 C72 H72A 109.5 . . ?
C70 C72 H72B 109.5 . . ?
C70 C72 H72C 109.5 . . ?
H72A C72 H72B 109.5 . . ?
H72A C72 H72C 109.5 . . ?
H72B C72 H72C 109.5 . . ?
C82 C84 H84A 109.5 . . ?
C82 C84 H84B 109.5 . . ?
C82 C84 H84C 109.5 . . ?
H84A C84 H84B 109.5 . . ?
H84A C84 H84C 109.5 . . ?
H84B C84 H84C 109.5 . . ?
C70 C71 H71A 109.5 . . ?
C70 C71 H71B 109.5 . . ?
C70 C71 H71C 109.5 . . ?
H71A C71 H71B 109.5 . . ?
H71A C71 H71C 109.5 . . ?
H71B C71 H71C 109.5 . . ?
Cl6 C92 H92 108.5 . . ?
Cl4 C92 H92 108.5 . . ?
Cl4 C92 Cl6 111.3(6) . . ?
Cl5 C92 H92 108.5 . . ?
Cl5 C92 Cl6 112.1(6) . . ?
Cl5 C92 Cl4 107.9(6) . . ?
Cl1 C91 H91 109.3 . . ?
Cl2 C91 H91 109.3 . . ?
Cl2 C91 Cl1 109.7(3) . . ?
Cl2 C91 Cl3 111.9(4) . . ?
Cl3 C91 H91 109.3 . . ?
Cl3 C91 Cl1 107.3(3) . . ?
Cl23 C91 H91A 108.2 . . ?
Cl23 C91 Cl22 109.3(4) . . ?
Cl22 C91 H91A 108.2 . . ?
Cl24 C91 H91A 108.2 . . ?
Cl24 C91 Cl23 112.7(4) . . ?
Cl24 C91 Cl22 110.2(4) . . ?
Cl18 C96 H96 109.7 . . ?
Cl18 C96 Cl17 108.7(8) . . ?
Cl16 C96 H96 109.7 . . ?
Cl16 C96 Cl18 110.4(9) . . ?
Cl16 C96 Cl17 108.7(9) . . ?
Cl17 C96 H96 109.7 . . ?
C96 Cl18 Cl18 161.5(8) . 2_666 ?
Cl12 C94 H94 105.5 . . ?
Cl10 C94 H94 105.5 . . ?
Cl10 C94 Cl12 112.7(6) . . ?
Cl11 C94 H94 105.5 . . ?
Cl11 C94 Cl12 107.3(6) . . ?
Cl11 C94 Cl10 119.3(9) . . ?
Cl15 C95 H95 112.8 . . ?
Cl15 C95 Cl14 107.0(9) . . ?
Cl13 C95 H95 112.8 . . ?
Cl13 C95 Cl15 111.2(11) . . ?
Cl13 C95 Cl14 99.1(10) . . ?
Cl14 C95 H95 112.8 . . ?
Cl7 C93 H93 109.6 . . ?
Cl9 C93 H93 109.6 . . ?
Cl9 C93 Cl7 110.2(9) . . ?
Cl8 C93 H93 109.6 . . ?
Cl8 C93 Cl7 109.5(9) . . ?
Cl8 C93 Cl9 108.3(9) . . ?
Cl21 C97 H97 106.1 . . ?
Cl20 C97 H97 106.1 . . ?
Cl20 C97 Cl21 110.4(9) . . ?
Cl19 C97 H97 106.1 . . ?
Cl19 C97 Cl21 111.9(11) . . ?
Cl19 C97 Cl20 115.4(11) . . ?

loop_
_geom_bond_atom_site_label_1
_geom_bond_atom_site_label_2
_geom_bond_distance
_geom_bond_site_symmetry_2
_geom_bond_publ_flag
In1 O1 2.089(2) . ?
In1 O2 2.078(2) . ?
In1 N1 2.230(3) . ?
In1 N2 2.271(3) . ?
In1 C37 2.138(4) . ?
In2 O4 2.091(2) . ?
In2 N3 2.253(3) . ?
In2 O3 2.072(3) . ?
In2 N4 2.258(3) . ?
In2 C74 2.139(4) . ?
C13 H13 0.9500 . ?
C13 C14 1.415(5) . ?
C13 C12 1.365(5) . ?
O1 C1 1.297(4) . ?
O2 C23 1.309(4) . ?
N1 C12 1.410(4) . ?
N1 C11 1.300(5) . ?
O4 C60 1.313(4) . ?
N3 C49 1.408(4) . ?
N3 C48 1.297(5) . ?
O5 C81 1.393(4) . ?
O5 C90 1.387(4) . ?
O3 C38 1.303(4) . ?
N2 C21 1.409(4) . ?
N2 C22 1.297(5) . ?
C85 C86 1.389(5) . ?
C85 C90 1.396(5) . ?
C85 C82 1.523(5) . ?
C23 C24 1.435(5) . ?
C23 C28 1.425(5) . ?
C2 C3 1.377(5) . ?
C2 C7 1.535(5) . ?
C2 C1 1.436(5) . ?
C40 H40 0.9500 . ?
C40 C41 1.377(5) . ?
C40 C39 1.412(5) . ?
C6 C5 1.410(5) . ?
C6 C11 1.431(5) . ?
C6 C1 1.430(5) . ?
C64 H64 0.9500 . ?
C64 C63 1.417(5) . ?
C64 C65 1.378(5) . ?
C14 C19 1.419(5) . ?
C14 C15 1.420(5) . ?
C4 C5 1.372(5) . ?
C4 C75 1.476(5) . ?
C4 C3 1.414(5) . ?
C41 C42 1.412(5) . ?
C41 C89 1.487(5) . ?
C12 C21 1.442(5) . ?
C58 C49 1.444(5) . ?
C58 N4 1.420(4) . ?
C58 C57 1.372(5) . ?
C29 C24 1.537(5) . ?
C29 C32 1.537(6) . ?
C29 C30 1.535(5) . ?
C29 C31 1.529(5) . ?
C49 C50 1.374(5) . ?
C5 H5 0.9500 . ?
C20 H20 0.9500 . ?
C20 C21 1.371(5) . ?
C20 C19 1.419(5) . ?
C48 H48 0.9500 . ?
C48 C39 1.436(5) . ?
C66 C69 1.532(5) . ?
C66 C65 1.542(5) . ?
C66 C67 1.538(6) . ?
C66 C68 1.533(6) . ?
N4 C59 1.305(5) . ?
C62 H62 0.9500 . ?
C62 C61 1.411(5) . ?
C62 C63 1.368(5) . ?
C87 H87 0.9500 . ?
C87 C86 1.378(5) . ?
C87 C88 1.385(5) . ?
C42 H42 0.9500 . ?
C42 C43 1.379(5) . ?
C38 C43 1.439(5) . ?
C38 C39 1.435(5) . ?
C56 C57 1.409(5) . ?
C56 C51 1.427(5) . ?
C56 C55 1.414(5) . ?
C69 H69A 0.9800 . ?
C69 H69B 0.9800 . ?
C69 H69C 0.9800 . ?
C24 C25 1.378(5) . ?
C50 H50 0.9500 . ?
C50 C51 1.404(5) . ?
C61 C59 1.434(5) . ?
C61 C60 1.432(5) . ?
C44 C46 1.536(5) . ?
C44 C47 1.533(5) . ?
C44 C43 1.533(5) . ?
C44 C45 1.539(5) . ?
C19 C18 1.416(5) . ?
C18 H18 0.9500 . ?
C18 C17 1.368(5) . ?
C25 H25 0.9500 . ?
C25 C26 1.410(5) . ?
C17 H17 0.9500 . ?
C17 C16 1.403(6) . ?
C80 C81 1.392(5) . ?
C80 C82 1.526(6) . ?
C80 C79 1.393(6) . ?
C75 C81 1.396(5) . ?
C75 C77 1.400(5) . ?
C32 H32A 0.9800 . ?
C32 H32B 0.9800 . ?
C32 H32C 0.9800 . ?
C28 C22 1.436(5) . ?
C28 C27 1.413(5) . ?
C26 C27 1.371(5) . ?
C26 C33 1.533(5) . ?
C3 H3 0.9500 . ?
C78 H78 0.9500 . ?
C78 C77 1.380(6) . ?
C78 C79 1.382(6) . ?
C59 H59 0.9500 . ?
C57 H57 0.9500 . ?
C89 C88 1.392(5) . ?
C89 C90 1.402(5) . ?
C36 H36A 0.9800 . ?
C36 H36B 0.9800 . ?
C36 H36C 0.9800 . ?
C36 C33 1.538(6) . ?
C86 H86 0.9500 . ?
C46 H46A 0.9800 . ?
C46 H46B 0.9800 . ?
C46 H46C 0.9800 . ?
C51 C52 1.421(5) . ?
C88 H88 0.9500 . ?
C11 H11 0.9500 . ?
C47 H47A 0.9800 . ?
C47 H47B 0.9800 . ?
C47 H47C 0.9800 . ?
C53 H53 0.9500 . ?
C53 C52 1.354(5) . ?
C53 C54 1.414(6) . ?
C35 H35A 0.9800 . ?
C35 H35B 0.9800 . ?
C35 H35C 0.9800 . ?
C35 C33 1.538(5) . ?
C60 C65 1.430(5) . ?
C22 H22 0.9500 . ?
C27 H27 0.9500 . ?
C30 H30A 0.9800 . ?
C30 H30B 0.9800 . ?
C30 H30C 0.9800 . ?
C16 H16 0.9500 . ?
C16 C15 1.364(5) . ?
C77 H77 0.9500 . ?
C7 C10 1.534(5) . ?
C7 C8 1.544(6) . ?
C7 C9 1.537(6) . ?
C82 C83 1.525(6) . ?
C82 C84 1.542(6) . ?
C15 H15 0.9500 . ?
C63 C70 1.538(5) . ?
C52 H52 0.9500 . ?
C79 H79 0.9500 . ?
C45 H45A 0.9800 . ?
C45 H45B 0.9800 . ?
C45 H45C 0.9800 . ?
C31 H31A 0.9800 . ?
C31 H31B 0.9800 . ?
C31 H31C 0.9800 . ?
C73 H73A 0.9800 . ?
C73 H73B 0.9800 . ?
C73 H73C 0.9800 . ?
C73 C70 1.510(6) . ?
C70 C72 1.523(6) . ?
C70 C71 1.521(7) . ?
C10 H10A 0.9800 . ?
C10 H10B 0.9800 . ?
C10 H10C 0.9800 . ?
C67 H67A 0.9800 . ?
C67 H67B 0.9800 . ?
C67 H67C 0.9800 . ?
C54 H54 0.9500 . ?
C54 C55 1.364(6) . ?
C68 H68A 0.9800 . ?
C68 H68B 0.9800 . ?
C68 H68C 0.9800 . ?
C33 C34 1.532(6) . ?
C8 H8A 0.9800 . ?
C8 H8B 0.9800 . ?
C8 H8C 0.9800 . ?
C37 H37A 0.9800 . ?
C37 H37B 0.9800 . ?
C37 H37C 0.9800 . ?
C9 H9A 0.9800 . ?
C9 H9B 0.9800 . ?
C9 H9C 0.9800 . ?
C55 H55 0.9500 . ?
C34 H34A 0.9800 . ?
C34 H34B 0.9800 . ?
C34 H34C 0.9800 . ?
C74 H74A 0.9800 . ?
C74 H74B 0.9800 . ?
C74 H74C 0.9800 . ?
C83 H83A 0.9800 . ?
C83 H83B 0.9800 . ?
C83 H83C 0.9800 . ?
C72 H72A 0.9800 . ?
C72 H72B 0.9800 . ?
C72 H72C 0.9800 . ?
C84 H84A 0.9800 . ?
C84 H84B 0.9800 . ?
C84 H84C 0.9800 . ?
C71 H71A 0.9800 . ?
C71 H71B 0.9800 . ?
C71 H71C 0.9800 . ?
C92 H92 1.0000 . ?
C92 Cl6 1.752(8) . ?
C92 Cl4 1.746(9) . ?
C92 Cl5 1.734(9) . ?
C91 H91 1.0000 . ?
C91 H91A 1.0000 . ?
C91 Cl1 1.779(6) . ?
C91 Cl2 1.721(7) . ?
C91 Cl3 1.742(7) . ?
C91 Cl23 1.745(9) . ?
C91 Cl22 1.780(8) . ?
C91 Cl24 1.705(7) . ?
C96 H96 1.0000 . ?
C96 Cl18 1.741(12) . ?
C96 Cl16 1.739(12) . ?
C96 Cl17 1.767(12) . ?
Cl18 Cl18 1.898(9) 2_666 ?
C94 H94 1.0000 . ?
C94 Cl12 1.743(9) . ?
C94 Cl10 1.721(10) . ?
C94 Cl11 1.698(10) . ?
C95 H95 1.0000 . ?
C95 Cl15 1.662(11) . ?
C95 Cl13 1.633(12) . ?
C95 Cl14 1.676(12) . ?
C93 H93 1.0000 . ?
C93 Cl7 1.736(11) . ?
C93 Cl9 1.727(11) . ?
C93 Cl8 1.721(11) . ?
C97 H97 1.0000 . ?
C97 Cl21 1.704(11) . ?
C97 Cl20 1.699(12) . ?
C97 Cl19 1.689(12) . ?

loop_
_geom_torsion_atom_site_label_1
_geom_torsion_atom_site_label_2
_geom_torsion_atom_site_label_3
_geom_torsion_atom_site_label_4
_geom_torsion
_geom_torsion_site_symmetry_1
_geom_torsion_site_symmetry_2
_geom_torsion_site_symmetry_3
_geom_torsion_site_symmetry_4
_geom_torsion_publ_flag
In1 O1 C1 C2 179.6(2) . . . . ?
In1 O1 C1 C6 0.8(5) . . . . ?
In1 O2 C23 C24 140.5(3) . . . . ?
In1 O2 C23 C28 -42.3(5) . . . . ?
In1 N1 C12 C13 -148.1(3) . . . . ?
In1 N1 C12 C21 27.3(4) . . . . ?
In1 N1 C11 C6 4.1(5) . . . . ?
In1 N2 C21 C12 -26.7(4) . . . . ?
In1 N2 C21 C20 148.2(3) . . . . ?
In1 N2 C22 C28 2.7(5) . . . . ?
In2 O4 C60 C61 50.4(4) . . . . ?
In2 O4 C60 C65 -130.2(3) . . . . ?
In2 N3 C49 C58 -26.7(4) . . . . ?
In2 N3 C49 C50 149.8(3) . . . . ?
In2 N3 C48 C39 7.9(5) . . . . ?
In2 O3 C38 C43 146.4(3) . . . . ?
In2 O3 C38 C39 -35.2(5) . . . . ?
In2 N4 C59 C61 -10.5(5) . . . . ?
C13 C14 C19 C20 0.3(5) . . . . ?
C13 C14 C19 C18 -179.0(3) . . . . ?
C13 C14 C15 C16 -179.9(4) . . . . ?
C13 C12 C21 N2 175.7(3) . . . . ?
C13 C12 C21 C20 0.4(5) . . . . ?
O2 C23 C24 C29 1.8(5) . . . . ?
O2 C23 C24 C25 -179.2(3) . . . . ?
O2 C23 C28 C22 1.5(6) . . . . ?
O2 C23 C28 C27 -178.6(3) . . . . ?
N1 C12 C21 N2 0.1(4) . . . . ?
N1 C12 C21 C20 -175.2(3) . . . . ?
O4 C60 C65 C64 -178.1(3) . . . . ?
O4 C60 C65 C66 4.9(5) . . . . ?
N3 C49 C50 C51 -178.7(3) . . . . ?
N3 C48 C39 C40 -164.0(4) . . . . ?
N3 C48 C39 C38 14.6(6) . . . . ?
O3 C38 C43 C42 -174.5(3) . . . . ?
O3 C38 C43 C44 1.6(5) . . . . ?
O3 C38 C39 C40 176.5(3) . . . . ?
O3 C38 C39 C48 -2.1(6) . . . . ?
C23 C24 C25 C26 -1.8(6) . . . . ?
C23 C28 C22 N2 18.1(6) . . . . ?
C23 C28 C27 C26 -2.8(6) . . . . ?
C40 C41 C42 C43 -4.0(5) . . . . ?
C40 C41 C89 C88 34.9(5) . . . . ?
C40 C41 C89 C90 -145.6(4) . . . . ?
C64 C63 C70 C73 -45.9(6) . . . . ?
C64 C63 C70 C72 -167.1(4) . . . . ?
C64 C63 C70 C71 76.3(5) . . . . ?
C14 C13 C12 N1 175.4(3) . . . . ?
C14 C13 C12 C21 0.1(5) . . . . ?
C14 C19 C18 C17 -1.8(6) . . . . ?
C4 C75 C81 O5 3.7(5) . . . . ?
C4 C75 C81 C80 -178.1(3) . . . . ?
C4 C75 C77 C78 179.0(4) . . . . ?
C41 C40 C39 C48 177.0(3) . . . . ?
C41 C40 C39 C38 -1.7(6) . . . . ?
C41 C42 C43 C38 -2.7(5) . . . . ?
C41 C42 C43 C44 -178.6(3) . . . . ?
C41 C89 C88 C87 179.7(3) . . . . ?
C41 C89 C90 O5 2.5(5) . . . . ?
C41 C89 C90 C85 -178.2(3) . . . . ?
C12 C13 C14 C19 -0.5(6) . . . . ?
C12 C13 C14 C15 179.6(4) . . . . ?
C12 N1 C11 C6 -175.5(3) . . . . ?
C58 C49 C50 C51 -2.3(6) . . . . ?
C58 N4 C59 C61 -168.4(3) . . . . ?
C29 C24 C25 C26 177.2(4) . . . . ?
C49 N3 C48 C39 176.2(4) . . . . ?
C49 C58 N4 In2 22.4(4) . . . . ?
C49 C58 N4 C59 -178.0(3) . . . . ?
C49 C58 C57 C56 -0.7(6) . . . . ?
C49 C50 C51 C56 1.5(6) . . . . ?
C49 C50 C51 C52 -179.2(4) . . . . ?
C5 C6 C11 N1 175.7(3) . . . . ?
C5 C6 C1 O1 -178.5(3) . . . . ?
C5 C6 C1 C2 2.7(5) . . . . ?
C5 C4 C75 C81 44.2(5) . . . . ?
C5 C4 C75 C77 -134.6(4) . . . . ?
C5 C4 C3 C2 1.2(5) . . . . ?
C20 C19 C18 C17 178.9(4) . . . . ?
C48 N3 C49 C58 163.8(3) . . . . ?
C48 N3 C49 C50 -19.7(6) . . . . ?
N4 C58 C49 N3 2.8(5) . . . . ?
N4 C58 C49 C50 -173.9(3) . . . . ?
N4 C58 C57 C56 174.7(3) . . . . ?
C62 C61 C59 N4 165.4(4) . . . . ?
C62 C61 C60 O4 174.9(3) . . . . ?
C62 C61 C60 C65 -4.5(5) . . . . ?
C62 C63 C70 C73 140.2(5) . . . . ?
C62 C63 C70 C72 18.9(6) . . . . ?
C62 C63 C70 C71 -97.7(5) . . . . ?
C21 N2 C22 C28 175.6(3) . . . . ?
C21 C20 C19 C14 0.3(5) . . . . ?
C21 C20 C19 C18 179.6(4) . . . . ?
C42 C41 C89 C88 -139.1(4) . . . . ?
C42 C41 C89 C90 40.4(5) . . . . ?
C56 C51 C52 C53 -1.4(6) . . . . ?
C69 C66 C65 C64 1.6(5) . . . . ?
C69 C66 C65 C60 178.4(3) . . . . ?
C24 C23 C28 C22 178.8(3) . . . . ?
C24 C23 C28 C27 -1.3(5) . . . . ?
C24 C25 C26 C27 -2.2(6) . . . . ?
C24 C25 C26 C33 -179.8(4) . . . . ?
C50 C51 C52 C53 179.3(4) . . . . ?
C61 C62 C63 C64 -2.1(5) . . . . ?
C61 C62 C63 C70 172.1(4) . . . . ?
C61 C60 C65 C64 1.3(5) . . . . ?
C61 C60 C65 C66 -175.7(3) . . . . ?
C19 C14 C15 C16 0.2(6) . . . . ?
C19 C20 C21 N2 -175.4(3) . . . . ?
C19 C20 C21 C12 -0.6(5) . . . . ?
C19 C18 C17 C16 1.7(6) . . . . ?
C18 C17 C16 C15 -0.6(6) . . . . ?
C25 C26 C27 C28 4.4(6) . . . . ?
C25 C26 C33 C36 -54.7(5) . . . . ?
C25 C26 C33 C35 -173.6(4) . . . . ?
C25 C26 C33 C34 65.2(4) . . . . ?
C17 C16 C15 C14 -0.4(6) . . . . ?
C75 C4 C5 C6 174.1(3) . . . . ?
C75 C4 C3 C2 -175.6(3) . . . . ?
C32 C29 C24 C23 64.0(4) . . . . ?
C32 C29 C24 C25 -114.9(4) . . . . ?
C28 C23 C24 C29 -175.5(3) . . . . ?
C28 C23 C24 C25 3.5(5) . . . . ?
C3 C2 C7 C10 -0.9(5) . . . . ?
C3 C2 C7 C8 117.1(4) . . . . ?
C3 C2 C7 C9 -121.8(4) . . . . ?
C3 C2 C1 O1 177.1(3) . . . . ?
C3 C2 C1 C6 -4.1(5) . . . . ?
C3 C4 C5 C6 -2.7(5) . . . . ?
C3 C4 C75 C81 -139.1(4) . . . . ?
C3 C4 C75 C77 42.1(5) . . . . ?
C59 C61 C60 O4 -12.0(6) . . . . ?
C59 C61 C60 C65 168.5(3) . . . . ?
C57 C58 C49 N3 178.6(3) . . . . ?
C57 C58 C49 C50 1.9(5) . . . . ?
C57 C58 N4 In2 -153.1(3) . . . . ?
C57 C58 N4 C59 6.6(6) . . . . ?
C57 C56 C51 C50 -0.2(5) . . . . ?
C57 C56 C51 C52 -179.5(4) . . . . ?
C57 C56 C55 C54 -179.3(4) . . . . ?
C89 C41 C42 C43 170.2(3) . . . . ?
C81 O5 C90 C85 -23.5(5) . . . . ?
C81 O5 C90 C89 155.8(3) . . . . ?
C81 C80 C82 C85 -27.7(5) . . . . ?
C81 C80 C82 C83 -150.7(4) . . . . ?
C81 C80 C82 C84 89.2(4) . . . . ?
C81 C80 C79 C78 0.2(6) . . . . ?
C81 C75 C77 C78 0.1(6) . . . . ?
C86 C85 C90 O5 177.5(3) . . . . ?
C86 C85 C90 C89 -1.8(6) . . . . ?
C86 C85 C82 C80 -153.9(4) . . . . ?
C86 C85 C82 C83 -31.0(5) . . . . ?
C86 C85 C82 C84 88.6(5) . . . . ?
C86 C87 C88 C89 -1.2(6) . . . . ?
C46 C44 C43 C42 108.8(4) . . . . ?
C46 C44 C43 C38 -67.1(4) . . . . ?
C51 C56 C57 C58 -0.2(6) . . . . ?
C51 C56 C55 C54 0.9(6) . . . . ?
C88 C87 C86 C85 0.7(6) . . . . ?
C88 C89 C90 O5 -178.0(3) . . . . ?
C88 C89 C90 C85 1.3(5) . . . . ?
C11 N1 C12 C13 31.5(5) . . . . ?
C11 N1 C12 C21 -153.0(3) . . . . ?
C11 C6 C5 C4 178.9(3) . . . . ?
C11 C6 C1 O1 3.6(6) . . . . ?
C11 C6 C1 C2 -175.2(3) . . . . ?
C47 C44 C43 C42 -129.9(4) . . . . ?
C47 C44 C43 C38 54.2(4) . . . . ?
C53 C54 C55 C56 -1.0(7) . . . . ?
C90 O5 C81 C80 26.8(5) . . . . ?
C90 O5 C81 C75 -154.9(3) . . . . ?
C90 C85 C86 C87 0.8(6) . . . . ?
C90 C85 C82 C80 30.9(5) . . . . ?
C90 C85 C82 C83 153.9(4) . . . . ?
C90 C85 C82 C84 -86.6(4) . . . . ?
C90 C89 C88 C87 0.2(5) . . . . ?
C60 C61 C59 N4 -8.0(6) . . . . ?
C22 N2 C21 C12 159.6(3) . . . . ?
C22 N2 C21 C20 -25.4(6) . . . . ?
C22 C28 C27 C26 177.1(4) . . . . ?
C27 C28 C22 N2 -161.8(4) . . . . ?
C27 C26 C33 C36 127.8(4) . . . . ?
C27 C26 C33 C35 8.9(5) . . . . ?
C27 C26 C33 C34 -112.3(4) . . . . ?
C30 C29 C24 C23 -178.6(3) . . . . ?
C30 C29 C24 C25 2.5(5) . . . . ?
C77 C75 C81 O5 -177.5(3) . . . . ?
C77 C75 C81 C80 0.7(5) . . . . ?
C77 C78 C79 C80 0.6(6) . . . . ?
C43 C38 C39 C40 -5.0(5) . . . . ?
C43 C38 C39 C48 176.4(3) . . . . ?
C7 C2 C3 C4 -176.1(3) . . . . ?
C7 C2 C1 O1 -4.6(5) . . . . ?
C7 C2 C1 C6 174.2(3) . . . . ?
C1 C2 C3 C4 2.2(5) . . . . ?
C1 C2 C7 C10 -179.1(3) . . . . ?
C1 C2 C7 C8 -61.1(5) . . . . ?
C1 C2 C7 C9 60.0(4) . . . . ?
C1 C6 C5 C4 0.7(5) . . . . ?
C1 C6 C11 N1 -6.2(6) . . . . ?
C82 C85 C86 C87 -174.5(4) . . . . ?
C82 C85 C90 O5 -7.2(5) . . . . ?
C82 C85 C90 C89 173.6(3) . . . . ?
C82 C80 C81 O5 0.9(5) . . . . ?
C82 C80 C81 C75 -177.3(3) . . . . ?
C82 C80 C79 C78 176.5(4) . . . . ?
C15 C14 C19 C20 -179.9(4) . . . . ?
C15 C14 C19 C18 0.8(5) . . . . ?
C63 C64 C65 C66 178.6(4) . . . . ?
C63 C64 C65 C60 1.6(6) . . . . ?
C63 C62 C61 C59 -168.6(3) . . . . ?
C63 C62 C61 C60 5.0(6) . . . . ?
C52 C53 C54 C55 -0.1(7) . . . . ?
C79 C80 C81 O5 177.3(3) . . . . ?
C79 C80 C81 C75 -0.9(6) . . . . ?
C79 C80 C82 C85 156.1(4) . . . . ?
C79 C80 C82 C83 33.1(5) . . . . ?
C79 C80 C82 C84 -87.0(5) . . . . ?
C79 C78 C77 C75 -0.8(6) . . . . ?
C45 C44 C43 C42 -10.3(5) . . . . ?
C45 C44 C43 C38 173.8(3) . . . . ?
C39 C40 C41 C42 6.1(5) . . . . ?
C39 C40 C41 C89 -168.2(3) . . . . ?
C39 C38 C43 C42 7.0(5) . . . . ?
C39 C38 C43 C44 -176.9(3) . . . . ?
C31 C29 C24 C23 -58.0(4) . . . . ?
C31 C29 C24 C25 123.1(4) . . . . ?
C65 C64 C63 C62 -1.3(6) . . . . ?
C65 C64 C63 C70 -175.6(4) . . . . ?
C67 C66 C65 C64 121.4(4) . . . . ?
C67 C66 C65 C60 -61.7(4) . . . . ?
C54 C53 C52 C51 1.3(7) . . . . ?
C68 C66 C65 C64 -116.8(4) . . . . ?
C68 C66 C65 C60 60.1(5) . . . . ?
C33 C26 C27 C28 -178.0(3) . . . . ?
C55 C56 C57 C58 -180.0(4) . . . . ?
C55 C56 C51 C50 179.6(4) . . . . ?
C55 C56 C51 C52 0.3(6) . . . . ?
Cl16 C96 Cl18 Cl18 -32(3) . . . 2_666 ?
Cl17 C96 Cl18 Cl18 87.2(19) . . . 2_666 ?
